data_7251588
loop_
_publ_author_name
'Studvick, Chad M.'
'Dey, Sourav'
'Engle, Kaitlyn S.'
'Niklas, Julie E.'
'Sprosty, Jonah W.'
'La Pierre, Henry S.'
'Popov, Ivan A.'

_publ_section_title
;
 An-imidophosphorane (An = U-Pu) bond covalency and proton-coupled
 electron transfer thermodynamics driven by orbital energy matching.
;
_journal_issue 11
_journal_name_full 'Physical chemistry chemical physics : PCCP'
_journal_page_first 6687
_journal_page_last 6702
_journal_paper_doi 10.1039/d6cp00281a
_journal_volume 28
_journal_year 2026
_chemical_formula_moiety 'C48 H101 N12 P4 U, B C24 F20'
_chemical_formula_sum 'C72 H101 B F20 N12 P4 U'
_chemical_formula_weight 1887.36
_chemical_properties_physical Air-sensitive,Moisture-sensitive
_space_group_crystal_system monoclinic
_space_group_IT_number 14
_space_group_name_Hall '-P 2yn'
_space_group_name_H-M_alt 'P 1 21/n 1'
_atom_sites_solution_hydrogens geom
_atom_sites_solution_primary dual
_audit_creation_date 2025-04-21
_audit_creation_method
;FinalCif V125 by Daniel Kratzert, Freiburg 2025, 
https://dkratzert.de/finalcif.html
;
_audit_update_record
;
2025-04-22 deposited with the CCDC.	2026-02-12 downloaded from the CCDC.
;
_cell_angle_alpha 90
_cell_angle_beta 96.377(3)
_cell_angle_gamma 90
_cell_formula_units_Z 4
_cell_length_a 13.3244(11)
_cell_length_b 15.4347(14)
_cell_length_c 39.283(3)
_cell_measurement_reflns_used 9829
_cell_measurement_temperature 100(2)
_cell_measurement_theta_max 26.113
_cell_measurement_theta_min 2.454
_cell_volume 8028.9(12)
_computing_cell_refinement 'SAINT V8.40B (?, 2016)'
_computing_data_reduction 'SAINT V8.40B (?, 2016)'
_computing_molecular_graphics 'Olex2 1.5 (Dolomanov et al., 2009)'
_computing_publication_material 'Olex2 1.5 (Dolomanov et al., 2009)'
_computing_structure_refinement 'SHELXL 2018/3 (Sheldrick, 2015)'
_computing_structure_solution 'SHELXT 2018/2 (Sheldrick, 2018)'
_diffrn_ambient_environment N~2~
_diffrn_ambient_temperature 100.00
_diffrn_detector CPAD
_diffrn_detector_area_resol_mean 7.41
_diffrn_detector_type 'Bruker PHOTON III'
_diffrn_measured_fraction_theta_full 0.999
_diffrn_measured_fraction_theta_max 0.999
_diffrn_measurement_device 'three-circle diffractometer'
_diffrn_measurement_device_type 'Bruker D8 VENTURE dual wavelength Mo/Cu'
_diffrn_measurement_method '\w and \f scans'
_diffrn_measurement_specimen_support 'nylon loop'
_diffrn_radiation_monochromator 'mirror optics'
_diffrn_radiation_probe x-ray
_diffrn_radiation_type MoK\a
_diffrn_radiation_wavelength 0.71073
_diffrn_reflns_av_R_equivalents 0.0988
_diffrn_reflns_av_unetI/netI 0.0355
_diffrn_reflns_Laue_measured_fraction_full 0.999
_diffrn_reflns_Laue_measured_fraction_max 0.999
_diffrn_reflns_limit_h_max 15
_diffrn_reflns_limit_h_min -16
_diffrn_reflns_limit_k_max 18
_diffrn_reflns_limit_k_min -18
_diffrn_reflns_limit_l_max 47
_diffrn_reflns_limit_l_min -47
_diffrn_reflns_number 198824
_diffrn_reflns_point_group_measured_fraction_full 0.999
_diffrn_reflns_point_group_measured_fraction_max 0.999
_diffrn_reflns_theta_full 25.242
_diffrn_reflns_theta_max 25.349
_diffrn_reflns_theta_min 2.026
_diffrn_source 'microfocus sealed X-ray tube'
_diffrn_source_current 1.35
_diffrn_source_power 0.0675
_diffrn_source_type 'Incoatec I\ms'
_diffrn_source_voltage 50.0
_exptl_absorpt_coefficient_mu 2.197
_exptl_absorpt_correction_T_max 0.7454
_exptl_absorpt_correction_T_min 0.6076
_exptl_absorpt_correction_type multi-scan
_exptl_absorpt_process_details
;
SADABS-2016/2 (Bruker,2016/2) was used for absorption correction.
wR2(int) was 0.1131 before and 0.0801 after correction.
The Ratio of minimum to maximum transmission is 0.8151.
The \l/2 correction factor is Not present.
;
_exptl_crystal_colour pink
_exptl_crystal_colour_primary pink
_exptl_crystal_density_diffrn 1.561
_exptl_crystal_description block
_exptl_crystal_F_000 3816
_exptl_crystal_recrystallization_method 'Re-crystallisation from solvent'
_exptl_crystal_size_max 0.345
_exptl_crystal_size_mid 0.207
_exptl_crystal_size_min 0.171
_refine_diff_density_max 1.193
_refine_diff_density_min -0.871
_refine_diff_density_rms 0.089
_refine_ls_extinction_method none
_refine_ls_goodness_of_fit_ref 1.056
_refine_ls_hydrogen_treatment constr
_refine_ls_matrix_type full
_refine_ls_number_parameters 1099
_refine_ls_number_reflns 14688
_refine_ls_number_restraints 322
_refine_ls_restrained_S_all 1.091
_refine_ls_R_factor_all 0.0558
_refine_ls_R_factor_gt 0.0430
_refine_ls_shift/su_max 0.003
_refine_ls_shift/su_mean 0.000
_refine_ls_structure_factor_coef Fsqd
_refine_ls_weighting_details 'w=1/[\s^2^(Fo^2^)+(0.0383P)^2^+25.3060P] where P=(Fo^2^+2Fc^2^)/3'
_refine_ls_weighting_scheme calc
_refine_ls_wR_factor_gt 0.0985
_refine_ls_wR_factor_ref 0.1046
_reflns_Friedel_coverage 0.000
_reflns_number_gt 12237
_reflns_number_total 14688
_reflns_threshold_expression 'I > 2\s(I)'
_cod_data_source_file d6cp00281a2.cif
_cod_data_source_block kse15_b388
_cod_depositor_comments 'Adding full bibliography for 7251588.cif.'
_cod_database_code 7251588
_olex2_refinement_description
;
1. Fixed Uiso
 At 1.2 times of:
  All C(H,H) groups, All N(H) groups
 At 1.5 times of:
  All C(H,H,H) groups
2. Restrained distances
 C11G-C10G = C10G-C9G = C9G-N2B = N2B-C12G = C12G-C11G
 1.39 with sigma of 0.01
 C1G-C4G = C1G-C2G = C1G-C3G
 1.52 with sigma of 0.02
 P1B-C1G
 1.84 with sigma of 0.02
 N2B-C12G = N2B-C9G
 1.45 with sigma of 0.02
 C5G-C6G = C6G-C7G = C7G-C8G = C9G-C10G = C10G-C11G = C11G-C12G
 1.48 with sigma of 0.04
 N2B-C12G = N2B-C9G = N1G-C8G = N1G-C5G
 1.46 with sigma of 0.04
 N1A-N1B \\sim N1C-N1F
 with sigma of 0.001
 C2D-C3D \\sim C3D-C4D \\sim C4D-C2D
 with sigma of 0.02
 C1D-C2D \\sim C1D-C3D \\sim C1D-C4D
 with sigma of 0.02
3. Restrained planarity
 N1G, C5G, C6G, C7G, C8G
 with sigma of 0.1
4. Rigid bond restraints
 F6, F7, F8, F9, F10, C8, C9, C10, C11, C12
 with sigma for 1-2 distances of 0.002 and sigma for 1-3 distances of 0.002
 C1D, C1D, C1D, C2D, C3D, C4D
 with sigma for 1-2 distances of 0.005 and sigma for 1-3 distances of 0.01
 C9C, C10C, C10C, C11C, C11C, C12C, C5D, C6D, C6D, C7D, C7D, C8D, C9D, C10D,
 C10D, C11D, C11D, C12D
 with sigma for 1-2 distances of 0.002 and sigma for 1-3 distances of 0.004
 N3C, N3C, C9C, C12C, N2D, N2D, N3D, N3D, C5D, C8D, C9D, C12D
 with sigma for 1-2 distances of 0.01 and sigma for 1-3 distances of 0.01
 N3C, N3C, C10C, C11C, N2D, N2D, N3D, N3D, C6D, C7D, C10D, C11D
 with sigma for 1-2 distances of 0.01 and sigma for 1-3 distances of 0.01
5. Uiso/Uaniso restraints and constraints
C1B \\sim C2B \\sim C3B \\sim C4B: within 2A with sigma of 0.002 and sigma for
terminal atoms of 0.004 within 2A
C2D \\sim C3D \\sim C4D: within 2A with sigma of 0.002 and sigma for terminal
atoms of 0.004 within 2A
C9C \\sim C10C \\sim C11C \\sim C12C \\sim C5D \\sim C6D \\sim C7D \\sim C8D
\\sim C9D \\sim C10D \\sim C11D \\sim C12D: within 2A with sigma of 0.002 and
sigma for terminal atoms of 0.004 within 2A
Uanis(C4B) \\sim Ueq, Uanis(C1B) \\sim Ueq, Uanis(C3B) \\sim Ueq, Uanis(C2B)
\\sim Ueq: with sigma of 0.05 and sigma for terminal atoms of 0.1
Uanis(F7) \\sim Ueq, Uanis(F8) \\sim Ueq, Uanis(F9) \\sim Ueq: with sigma of
0.002 and sigma for terminal atoms of 0.004
Uanis(C3D) \\sim Ueq: with sigma of 0.05 and sigma for terminal atoms of 0.1
Uanis(C8B) = Uanis(C7G)
Uanis(C12B) = Uanis(C12G)
Uanis(C10B) = Uanis(C10G)
Uanis(C11B) = Uanis(C11G)
Uanis(C5B) = Uanis(C5G)
Uanis(N1B) = Uanis(N1G)
Uanis(C8B) = Uanis(C8G)
6. Rigid body (RIGU) restrains
 C2B, C3B, C4B
 with sigma for 1-2 distances of 0.004 and sigma for 1-3 distances of 0.004
 C9C, C10C, C11C, C12C
 with sigma for 1-2 distances of 0.004 and sigma for 1-3 distances of 0.004
 F6, F7, F8, F9, F10, C8, C9, C10, C11, C12
 with sigma for 1-2 distances of 0.002 and sigma for 1-3 distances of 0.002
 C2D, C2D, C3D, C3D, C4D, C4D
 with sigma for 1-2 distances of 0.002 and sigma for 1-3 distances of 0.004
 C1D, C1D, C1D, C2D, C3D, C4D
 with sigma for 1-2 distances of 0.02 and sigma for 1-3 distances of 0.04
 C9C, C10C, C10C, C11C, C11C, C12C, C5D, C6D, C6D, C7D, C7D, C8D, C9D, C10D,
 C10D, C11D, C11D, C12D
 with sigma for 1-2 distances of 0.004 and sigma for 1-3 distances of 0.004
7. Others
 Fixed Sof: N1F(0.4) C1B(0.85) C2B(0.85) H2BA(0.85) H2BB(0.85) H2BC(0.85)
 C3B(0.85) H3BA(0.85) H3BB(0.85) H3BC(0.85) C4B(0.85) H4BA(0.85) H4BB(0.85)
 H4BC(0.85) C5B(0.85) H5BA(0.85) H5BB(0.85) C6B(0.85) H6BA(0.85) H6BB(0.85)
 C7B(0.85) H7BA(0.85) H7BB(0.85) C8B(0.85) H8BA(0.85) H8BB(0.85) C9B(0.85)
 H9BA(0.85) H9BB(0.85) C10B(0.85) H10C(0.85) H10D(0.85) C11B(0.85) H11C(0.85)
 H11D(0.85) C12B(0.85) H12C(0.85) H12D(0.85) N3BA(0.85) N1C(0.6) N1D(0.6)
 H1D(0.6) N1E(0.4) H1E(0.4) N1G(0.15) C1G(0.15) C2G(0.15) H2GA(0.15) H2GB(0.15)
 H2GC(0.15) C3G(0.15) H3GA(0.15) H3GB(0.15) H3GC(0.15) C4G(0.15) H4GA(0.15)
 H4GB(0.15) H4GC(0.15) C5G(0.15) H5GA(0.15) H5GB(0.15) C6G(0.15) H6GA(0.15)
 H6GB(0.15) C7G(0.15) H7GA(0.15) H7GB(0.15) C8G(0.15) H8GA(0.15) H8GB(0.15)
 C9G(0.15) H9GA(0.15) H9GB(0.15) C10G(0.15) H10I(0.15) H10J(0.15) C11G(0.15)
 H11I(0.15) H11J(0.15) C12G(0.15) H12I(0.15) H12J(0.15)
8.a Secondary CH2 refined with riding coordinates:
 C5A(H5AA,H5AB), C6A(H6AA,H6AB), C7A(H7AA,H7AB), C8A(H8AA,H8AB), C9A(H9AA,
 H9AB), C10A(H10A,H10B), C11A(H11A,H11B), C12A(H12A,H12B), C5B(H5BA,H5BB),
 C6B(H6BA,H6BB), C7B(H7BA,H7BB), C8B(H8BA,H8BB), C9B(H9BA,H9BB), C10B(H10C,
 H10D), C11B(H11C,H11D), C12B(H12C,H12D), C5C(H5CA,H5CB), C6C(H6CA,H6CB),
 C7C(H7CA,H7CB), C8C(H8CA,H8CB), C9C(H9CA,H9CB), C10C(H10E,H10F), C11C(H11E,
 H11F), C12C(H12E,H12F), C5D(H5DA,H5DB), C6D(H6DA,H6DB), C7D(H7DA,H7DB),
 C8D(H8DA,H8DB), C9D(H9DA,H9DB), C10D(H10G,H10H), C11D(H11G,H11H), C12D(H12G,
 H12H), C5G(H5GA,H5GB), C6G(H6GA,H6GB), C7G(H7GA,H7GB), C8G(H8GA,H8GB),
 C9G(H9GA,H9GB), C10G(H10I,H10J), C11G(H11I,H11J), C12G(H12I,H12J)
8.b Aromatic/amide H refined with riding coordinates:
 N1D(H1D), N1E(H1E)
8.c Idealised Me refined as rotating group:
 C2A(H2AA,H2AB,H2AC), C3A(H3AA,H3AB,H3AC), C4A(H4AA,H4AB,H4AC), C2B(H2BA,H2BB,
 H2BC), C3B(H3BA,H3BB,H3BC), C4B(H4BA,H4BB,H4BC), C2C(H2CA,H2CB,H2CC), C3C(H3CA,
 H3CB,H3CC), C4C(H4CA,H4CB,H4CC), C2D(H2DA,H2DB,H2DC), C3D(H3DA,H3DB,H3DC),
 C4D(H4DA,H4DB,H4DC), C2G(H2GA,H2GB,H2GC), C3G(H3GA,H3GB,H3GC), C4G(H4GA,H4GB,
 H4GC)
;
_olex2_submission_special_instructions 'No special instructions were received'
_shelx_shelxl_version_number 2018/3
_shelx_space_group_comment
;
The symmetry employed for this shelxl refinement is uniquely defined
by the following loop, which should always be used as a source of
symmetry information in preference to the above space-group names.
They are only intended as comments.
;
_diffrn_measurement_ambient_temperature_device_make 'Oxford Cryostream 800'

loop_
_space_group_symop_operation_xyz
'x, y, z'
'-x+1/2, y+1/2, -z+1/2'
'-x, -y, -z'
'x-1/2, -y-1/2, z-1/2'

loop_
_atom_site_label
_atom_site_type_symbol
_atom_site_fract_x
_atom_site_fract_y
_atom_site_fract_z
_atom_site_U_iso_or_equiv
_atom_site_adp_type
_atom_site_occupancy
_atom_site_site_symmetry_order
_atom_site_calc_flag
_atom_site_refinement_flags_posn
_atom_site_refinement_flags_adp
_atom_site_refinement_flags_occupancy
_atom_site_disorder_assembly
_atom_site_disorder_group
U1 U 0.49915(2) 0.29953(2) 0.63440(2) 0.03208(6) Uani 1 1 d . . . . .
N1F N 0.637(3) 0.242(3) 0.6462(8) 0.081(9) Uani 0.4 1 d . . P A 2
P1A P 0.53519(9) 0.51849(8) 0.60000(3) 0.0353(3) Uani 1 1 d . . . . .
N1A N 0.5171(4) 0.4296(3) 0.61729(15) 0.0668(15) Uani 1 1 d . . . . .
N2A N 0.4399(3) 0.5583(3) 0.57360(10) 0.0402(10) Uani 1 1 d . . . . .
N3A N 0.5563(4) 0.5946(3) 0.62891(12) 0.0528(12) Uani 1 1 d . . . . .
C1A C 0.6454(4) 0.5105(3) 0.57536(13) 0.0422(12) Uani 1 1 d . . . . .
C2A C 0.7394(4) 0.5158(4) 0.60156(14) 0.0525(14) Uani 1 1 d . . . . .
H2AA H 0.743944 0.573727 0.611836 0.079 Uiso 1 1 calc R U . . .
H2AB H 0.799815 0.504705 0.590078 0.079 Uiso 1 1 calc R U . . .
H2AC H 0.734717 0.472383 0.619512 0.079 Uiso 1 1 calc R U . . .
C3A C 0.6483(5) 0.4228(4) 0.55703(17) 0.0656(18) Uani 1 1 d . . . . .
H3AA H 0.647584 0.375887 0.573802 0.098 Uiso 1 1 calc R U . . .
H3AB H 0.710025 0.418985 0.545661 0.098 Uiso 1 1 calc R U . . .
H3AC H 0.589234 0.417623 0.539920 0.098 Uiso 1 1 calc R U . . .
C4A C 0.6511(4) 0.5831(4) 0.54941(14) 0.0538(15) Uani 1 1 d . . . . .
H4AA H 0.593791 0.578510 0.531559 0.081 Uiso 1 1 calc R U . . .
H4AB H 0.714339 0.578322 0.538995 0.081 Uiso 1 1 calc R U . . .
H4AC H 0.648719 0.639196 0.560982 0.081 Uiso 1 1 calc R U . . .
C5A C 0.4059(4) 0.5060(5) 0.54313(15) 0.0614(17) Uani 1 1 d . . . . .
H5AA H 0.421145 0.443958 0.547469 0.074 Uiso 1 1 calc R U . . .
H5AB H 0.439740 0.525122 0.523232 0.074 Uiso 1 1 calc R U . . .
C6A C 0.2938(4) 0.5201(5) 0.53651(15) 0.0633(17) Uani 1 1 d . . . . .
H6AA H 0.259720 0.469025 0.525221 0.076 Uiso 1 1 calc R U . . .
H6AB H 0.278068 0.571782 0.521937 0.076 Uiso 1 1 calc R U . . .
C7A C 0.2619(4) 0.5335(4) 0.57191(15) 0.0573(15) Uani 1 1 d . . . . .
H7AA H 0.256596 0.477732 0.584029 0.069 Uiso 1 1 calc R U . . .
H7AB H 0.196588 0.564540 0.570933 0.069 Uiso 1 1 calc R U . . .
C8A C 0.3482(4) 0.5885(4) 0.58881(15) 0.0510(14) Uani 1 1 d . . . . .
H8AA H 0.335593 0.650676 0.583928 0.061 Uiso 1 1 calc R U . . .
H8AB H 0.356285 0.579747 0.613929 0.061 Uiso 1 1 calc R U . . .
C9A C 0.5531(6) 0.6876(4) 0.6237(2) 0.0718(19) Uani 1 1 d . . . . .
H9AA H 0.483266 0.707513 0.616636 0.086 Uiso 1 1 calc R U . . .
H9AB H 0.596635 0.705047 0.605979 0.086 Uiso 1 1 calc R U . . .
C10A C 0.5930(5) 0.7240(4) 0.65860(18) 0.0678(18) Uani 1 1 d . . . . .
H10A H 0.666335 0.735773 0.659891 0.081 Uiso 1 1 calc R U . . .
H10B H 0.557525 0.778350 0.663355 0.081 Uiso 1 1 calc R U . . .
C11A C 0.5713(6) 0.6536(5) 0.68356(19) 0.085(2) Uani 1 1 d . . . . .
H11A H 0.616719 0.658472 0.705196 0.102 Uiso 1 1 calc R U . . .
H11B H 0.500348 0.656281 0.688768 0.102 Uiso 1 1 calc R U . . .
C12A C 0.5909(6) 0.5724(5) 0.66508(15) 0.074(2) Uani 1 1 d . . . . .
H12A H 0.663562 0.557434 0.668055 0.089 Uiso 1 1 calc R U . . .
H12B H 0.551685 0.523403 0.673093 0.089 Uiso 1 1 calc R U . . .
P1B P 0.35859(12) 0.32674(11) 0.70773(4) 0.0516(4) Uani 1 1 d D . . . .
N1B N 0.4359(4) 0.3092(4) 0.68155(13) 0.0649(14) Uani 1 1 d . . . . .
N2B N 0.3878(4) 0.4035(3) 0.73704(12) 0.0619(14) Uani 1 1 d D . . . .
C1B C 0.2286(7) 0.3531(10) 0.6861(3) 0.104(2) Uani 0.85 1 d . U P B 1
C2B C 0.1524(8) 0.3815(10) 0.7128(3) 0.103(3) Uani 0.85 1 d . U P B 1
H2BA H 0.148291 0.335445 0.729715 0.155 Uiso 0.85 1 calc R U P B 1
H2BB H 0.085268 0.391647 0.700496 0.155 Uiso 0.85 1 calc R U P B 1
H2BC H 0.176862 0.434864 0.724391 0.155 Uiso 0.85 1 calc R U P B 1
C3B C 0.2316(8) 0.4352(9) 0.6604(2) 0.112(3) Uani 0.85 1 d . U P B 1
H3BA H 0.285352 0.475097 0.669448 0.169 Uiso 0.85 1 calc R U P B 1
H3BB H 0.166538 0.465359 0.658577 0.169 Uiso 0.85 1 calc R U P B 1
H3BC H 0.244909 0.414750 0.637732 0.169 Uiso 0.85 1 calc R U P B 1
C4B C 0.1884(7) 0.2761(9) 0.6682(2) 0.109(3) Uani 0.85 1 d . U P B 1
H4BA H 0.235412 0.256724 0.652222 0.163 Uiso 0.85 1 calc R U P B 1
H4BB H 0.122940 0.289696 0.655358 0.163 Uiso 0.85 1 calc R U P B 1
H4BC H 0.179858 0.230093 0.684762 0.163 Uiso 0.85 1 calc R U P B 1
C5B C 0.3857(6) 0.4955(5) 0.7263(2) 0.075(2) Uani 0.85 1 d . . P C 1
H5BA H 0.315661 0.517775 0.722794 0.090 Uiso 0.85 1 calc R U P C 1
H5BB H 0.417647 0.503177 0.704935 0.090 Uiso 0.85 1 calc R U P C 1
C6B C 0.4462(8) 0.5404(6) 0.7563(3) 0.089(3) Uani 0.85 1 d . . P C 1
H6BA H 0.474082 0.596172 0.749129 0.106 Uiso 0.85 1 calc R U P C 1
H6BB H 0.404411 0.551047 0.775147 0.106 Uiso 0.85 1 calc R U P C 1
C7B C 0.5281(8) 0.4772(7) 0.7666(4) 0.082(3) Uani 0.85 1 d . . P C 1
H7BA H 0.557070 0.486523 0.790631 0.098 Uiso 0.85 1 calc R U P C 1
H7BB H 0.582690 0.481142 0.751503 0.098 Uiso 0.85 1 calc R U P C 1
C8B C 0.4709(6) 0.3860(5) 0.76218(18) 0.0558(17) Uani 0.85 1 d . . P C 1
H8BA H 0.515402 0.340800 0.754144 0.067 Uiso 0.85 1 calc R U P C 1
H8BB H 0.447331 0.367021 0.784012 0.067 Uiso 0.85 1 calc R U P C 1
C9B C 0.2876(6) 0.2322(6) 0.7605(2) 0.051(2) Uani 0.85 1 d . . P B 1
H9BA H 0.216688 0.214756 0.753869 0.062 Uiso 0.85 1 calc R U P B 1
H9BB H 0.288546 0.287526 0.773347 0.062 Uiso 0.85 1 calc R U P B 1
C10B C 0.3453(6) 0.1621(5) 0.78163(19) 0.0613(19) Uani 0.85 1 d . . P B 1
H10C H 0.301661 0.132337 0.796780 0.074 Uiso 0.85 1 calc R U P B 1
H10D H 0.405086 0.186183 0.795679 0.074 Uiso 0.85 1 calc R U P B 1
C11B C 0.3761(7) 0.1014(5) 0.7542(2) 0.073(2) Uani 0.85 1 d . . P B 1
H11C H 0.433757 0.064558 0.763244 0.088 Uiso 0.85 1 calc R U P B 1
H11D H 0.319057 0.063677 0.745196 0.088 Uiso 0.85 1 calc R U P B 1
C12B C 0.4054(8) 0.1613(5) 0.7269(3) 0.083(3) Uani 0.85 1 d . . P B 1
H12C H 0.478259 0.175238 0.730582 0.100 Uiso 0.85 1 calc R U P B 1
H12D H 0.389822 0.135212 0.703856 0.100 Uiso 0.85 1 calc R U P B 1
N3BA N 0.3429(8) 0.2399(6) 0.7306(2) 0.052(3) Uani 0.85 1 d . . P B 1
P1C P 0.35098(13) 0.16234(10) 0.56878(4) 0.0539(4) Uani 1 1 d . . . . .
N1C N 0.4080(14) 0.2260(14) 0.5953(4) 0.069(4) Uani 0.6 1 d . . P A 1
N2C N 0.4080(4) 0.1701(3) 0.53327(16) 0.0712(16) Uani 1 1 d . . . . .
N3C N 0.3593(5) 0.0583(3) 0.57785(14) 0.0713(16) Uani 1 1 d . U . . .
C1C C 0.2175(6) 0.1876(4) 0.55657(16) 0.0669(18) Uani 1 1 d . . . . .
C2C C 0.1737(5) 0.1514(6) 0.52221(18) 0.080(2) Uani 1 1 d . . . . .
H2CA H 0.214201 0.171398 0.504376 0.120 Uiso 1 1 calc R U . . .
H2CB H 0.103987 0.171543 0.516938 0.120 Uiso 1 1 calc R U . . .
H2CC H 0.174772 0.087979 0.523106 0.120 Uiso 1 1 calc R U . . .
C3C C 0.1539(6) 0.1466(6) 0.5838(2) 0.099(3) Uani 1 1 d . . . . .
H3CA H 0.164295 0.083726 0.584527 0.148 Uiso 1 1 calc R U . . .
H3CB H 0.082116 0.159082 0.577483 0.148 Uiso 1 1 calc R U . . .
H3CC H 0.175520 0.171346 0.606400 0.148 Uiso 1 1 calc R U . . .
C4C C 0.1970(6) 0.2841(5) 0.5577(2) 0.097(3) Uani 1 1 d . . . . .
H4CA H 0.123933 0.294138 0.555395 0.146 Uiso 1 1 calc R U . . .
H4CB H 0.226232 0.312701 0.538822 0.146 Uiso 1 1 calc R U . . .
H4CC H 0.227569 0.307756 0.579562 0.146 Uiso 1 1 calc R U . . .
C5C C 0.4066(6) 0.2514(5) 0.5137(2) 0.090(3) Uani 1 1 d . . . . .
H5CA H 0.411904 0.302214 0.529181 0.109 Uiso 1 1 calc R U . . .
H5CB H 0.344147 0.256356 0.497670 0.109 Uiso 1 1 calc R U . . .
C6C C 0.4976(5) 0.2440(5) 0.4948(2) 0.082(2) Uani 1 1 d . . . . .
H6CA H 0.481130 0.212584 0.472879 0.098 Uiso 1 1 calc R U . . .
H6CB H 0.524259 0.301992 0.489861 0.098 Uiso 1 1 calc R U . . .
C7C C 0.5720(5) 0.1946(5) 0.5182(3) 0.099(3) Uani 1 1 d . . . . .
H7CA H 0.622095 0.165360 0.505308 0.119 Uiso 1 1 calc R U . . .
H7CB H 0.607922 0.233142 0.535637 0.119 Uiso 1 1 calc R U . . .
C8C C 0.5090(6) 0.1309(5) 0.5341(2) 0.091(3) Uani 1 1 d . . . . .
H8CA H 0.505488 0.075802 0.521143 0.109 Uiso 1 1 calc R U . . .
H8CB H 0.537457 0.118995 0.558027 0.109 Uiso 1 1 calc R U . . .
C9C C 0.3342(7) -0.0111(5) 0.5519(2) 0.0922(15) Uani 1 1 d . U . . .
H9CA H 0.262791 -0.029121 0.551615 0.111 Uiso 1 1 calc R U . . .
H9CB H 0.345047 0.009715 0.528727 0.111 Uiso 1 1 calc R U . . .
C10C C 0.3999(7) -0.0816(5) 0.5617(2) 0.0977(14) Uani 1 1 d . U . . .
H10E H 0.371633 -0.137266 0.552499 0.117 Uiso 1 1 calc R U . . .
H10F H 0.467526 -0.072832 0.554079 0.117 Uiso 1 1 calc R U . . .
C11C C 0.4039(7) -0.0786(5) 0.5981(2) 0.0997(15) Uani 1 1 d . U . . .
H11E H 0.463793 -0.110535 0.608712 0.120 Uiso 1 1 calc R U . . .
H11F H 0.342650 -0.105525 0.605601 0.120 Uiso 1 1 calc R U . . .
C12C C 0.4109(7) 0.0240(5) 0.6094(2) 0.1002(16) Uani 1 1 d . U . . .
H12E H 0.374181 0.036299 0.629487 0.120 Uiso 1 1 calc R U . . .
H12F H 0.481410 0.044767 0.613846 0.120 Uiso 1 1 calc R U . . .
P1D P 0.74967(11) 0.20147(9) 0.65998(4) 0.0463(3) Uani 1 1 d . . . . .
N1D N 0.6553(12) 0.2324(12) 0.6367(4) 0.046(3) Uani 0.6 1 d . . P A 1
H1D H 0.664794 0.218894 0.615571 0.055 Uiso 0.6 1 calc R U P A 1
N2D N 0.7820(5) 0.2631(4) 0.69303(14) 0.0768(18) Uani 1 1 d . U . . .
N3D N 0.7449(4) 0.1036(3) 0.67757(13) 0.0575(12) Uani 1 1 d . U . . .
C1D C 0.8516(5) 0.1993(3) 0.63361(14) 0.0550(14) Uani 1 1 d D U . . .
C2D C 0.9469(5) 0.1543(5) 0.6508(2) 0.090(2) Uani 1 1 d D U . . .
H2DA H 0.972607 0.186125 0.671526 0.136 Uiso 1 1 calc R U . . .
H2DB H 0.998635 0.153208 0.634885 0.136 Uiso 1 1 calc R U . . .
H2DC H 0.930369 0.094830 0.656889 0.136 Uiso 1 1 calc R U . . .
C3D C 0.8240(8) 0.1575(6) 0.59871(17) 0.110(3) Uani 1 1 d D U . . .
H3DA H 0.830741 0.094500 0.600833 0.165 Uiso 1 1 calc R U . . .
H3DB H 0.869394 0.179013 0.582611 0.165 Uiso 1 1 calc R U . . .
H3DC H 0.754131 0.172243 0.590224 0.165 Uiso 1 1 calc R U . . .
C4D C 0.8831(5) 0.2926(4) 0.62647(17) 0.0653(17) Uani 1 1 d D U . . .
H4DA H 0.823157 0.326774 0.618444 0.098 Uiso 1 1 calc R U . . .
H4DB H 0.929769 0.292347 0.608855 0.098 Uiso 1 1 calc R U . . .
H4DC H 0.916669 0.318278 0.647557 0.098 Uiso 1 1 calc R U . . .
C5D C 0.7383(9) 0.3501(5) 0.6963(2) 0.115(2) Uani 1 1 d . U . . .
H5DA H 0.664646 0.346741 0.697601 0.138 Uiso 1 1 calc R U . . .
H5DB H 0.751021 0.387500 0.676772 0.138 Uiso 1 1 calc R U . . .
C6D C 0.7920(9) 0.3836(6) 0.7289(2) 0.1186(19) Uani 1 1 d . U . . .
H6DA H 0.829241 0.437221 0.724601 0.142 Uiso 1 1 calc R U . . .
H6DB H 0.742834 0.397112 0.745327 0.142 Uiso 1 1 calc R U . . .
C7D C 0.8604(9) 0.3185(5) 0.7427(2) 0.1190(19) Uani 1 1 d . U . . .
H7DA H 0.841846 0.300885 0.765442 0.143 Uiso 1 1 calc R U . . .
H7DB H 0.929272 0.343330 0.746142 0.143 Uiso 1 1 calc R U . . .
C8D C 0.8613(9) 0.2437(6) 0.7215(2) 0.118(2) Uani 1 1 d . U . . .
H8DA H 0.844758 0.190862 0.733999 0.141 Uiso 1 1 calc R U . . .
H8DB H 0.927988 0.236107 0.712998 0.141 Uiso 1 1 calc R U . . .
C9D C 0.6807(6) 0.0949(5) 0.7058(2) 0.0935(15) Uani 1 1 d . U . . .
H9DA H 0.641207 0.148355 0.708449 0.112 Uiso 1 1 calc R U . . .
H9DB H 0.721890 0.081951 0.727765 0.112 Uiso 1 1 calc R U . . .
C10D C 0.6118(6) 0.0192(5) 0.6944(2) 0.0958(14) Uani 1 1 d . U . . .
H10G H 0.589085 -0.011435 0.714296 0.115 Uiso 1 1 calc R U . . .
H10H H 0.551828 0.039032 0.679211 0.115 Uiso 1 1 calc R U . . .
C11D C 0.6786(6) -0.0385(5) 0.6751(2) 0.0936(14) Uani 1 1 d . U . . .
H11G H 0.726302 -0.072267 0.691096 0.112 Uiso 1 1 calc R U . . .
H11H H 0.638017 -0.078646 0.659532 0.112 Uiso 1 1 calc R U . . .
C12D C 0.7328(6) 0.0265(5) 0.6557(2) 0.0901(15) Uani 1 1 d . U . . .
H12G H 0.799509 0.003882 0.651052 0.108 Uiso 1 1 calc R U . . .
H12H H 0.692939 0.040410 0.633561 0.108 Uiso 1 1 calc R U . . .
N1E N 0.3806(17) 0.2088(18) 0.6058(6) 0.058(6) Uani 0.4 1 d . . P A 2
H1E H 0.335863 0.194285 0.619641 0.070 Uiso 0.4 1 calc R U P A 2
N1G N 0.269(3) 0.369(2) 0.6921(8) 0.0649(14) Uani 0.15 1 d D . P B 3
C1G C 0.334(4) 0.2312(19) 0.7340(9) 0.06(3) Uani 0.15 1 d D . P B 3
C2G C 0.240(4) 0.254(3) 0.7511(11) 0.07(2) Uani 0.15 1 d D . P B 3
H2GA H 0.254605 0.303711 0.766501 0.109 Uiso 0.15 1 calc R U P B 3
H2GB H 0.219733 0.204465 0.764256 0.109 Uiso 0.15 1 calc R U P B 3
H2GC H 0.184630 0.269494 0.733492 0.109 Uiso 0.15 1 calc R U P B 3
C3G C 0.303(3) 0.153(2) 0.7117(9) 0.058(11) Uani 0.15 1 d D . P B 3
H3GA H 0.235679 0.162754 0.699337 0.087 Uiso 0.15 1 calc R U P B 3
H3GB H 0.300213 0.101210 0.726298 0.087 Uiso 0.15 1 calc R U P B 3
H3GC H 0.351751 0.143329 0.695316 0.087 Uiso 0.15 1 calc R U P B 3
C4G C 0.424(4) 0.203(3) 0.7588(11) 0.11(2) Uani 0.15 1 d D . P B 3
H4GA H 0.486173 0.207961 0.747552 0.161 Uiso 0.15 1 calc R U P B 3
H4GB H 0.415333 0.142641 0.765637 0.161 Uiso 0.15 1 calc R U P B 3
H4GC H 0.429712 0.240151 0.779151 0.161 Uiso 0.15 1 calc R U P B 3
C5G C 0.243(3) 0.378(2) 0.6538(10) 0.075(2) Uani 0.15 1 d D . P B 3
H5GA H 0.283280 0.425558 0.645350 0.090 Uiso 0.15 1 calc R U P B 3
H5GB H 0.261012 0.323697 0.642407 0.090 Uiso 0.15 1 calc R U P B 3
C6G C 0.143(2) 0.3945(19) 0.6456(7) 0.043(8) Uani 0.15 1 d D . P B 3
H6GA H 0.111827 0.347768 0.630771 0.051 Uiso 0.15 1 calc R U P B 3
H6GB H 0.134476 0.449837 0.632875 0.051 Uiso 0.15 1 calc R U P B 3
C7G C 0.094(3) 0.400(2) 0.6771(8) 0.0558(17) Uani 0.15 1 d D . P B 3
H7GA H 0.068325 0.459388 0.680312 0.067 Uiso 0.15 1 calc R U P B 3
H7GB H 0.035965 0.359203 0.676158 0.067 Uiso 0.15 1 calc R U P B 3
C8G C 0.170(3) 0.377(3) 0.7050(11) 0.0558(17) Uani 0.15 1 d D . P B 3
H8GA H 0.151743 0.321567 0.715312 0.067 Uiso 0.15 1 calc R U P B 3
H8GB H 0.173329 0.422329 0.722892 0.067 Uiso 0.15 1 calc R U P B 3
C9G C 0.380(2) 0.453(2) 0.7663(8) 0.067(12) Uani 0.15 1 d D . P C 3
H9GA H 0.379060 0.414927 0.786617 0.081 Uiso 0.15 1 calc R U P C 3
H9GB H 0.316502 0.487215 0.763669 0.081 Uiso 0.15 1 calc R U P C 3
C10G C 0.464(3) 0.508(3) 0.7702(13) 0.0613(19) Uani 0.15 1 d D . P C 3
H10I H 0.455104 0.555363 0.753295 0.074 Uiso 0.15 1 calc R U P C 3
H10J H 0.471774 0.533132 0.793503 0.074 Uiso 0.15 1 calc R U P C 3
C11G C 0.548(5) 0.458(5) 0.7650(19) 0.073(2) Uani 0.15 1 d D . P C 3
H11I H 0.571692 0.421154 0.785026 0.088 Uiso 0.15 1 calc R U P C 3
H11J H 0.603821 0.491870 0.757482 0.088 Uiso 0.15 1 calc R U P C 3
C12G C 0.4941(9) 0.411(3) 0.7385(14) 0.083(3) Uani 0.15 1 d D . P C 3
H12I H 0.522093 0.351429 0.739202 0.100 Uiso 0.15 1 calc R U P C 3
H12J H 0.509311 0.437195 0.716680 0.100 Uiso 0.15 1 calc R U P C 3
F1 F 0.7986(2) 0.2010(2) 0.43447(9) 0.0579(9) Uani 1 1 d . . . . .
F2 F 0.7714(3) 0.2717(3) 0.49380(10) 0.0737(11) Uani 1 1 d . . . . .
F3 F 0.9108(3) 0.3819(2) 0.52598(9) 0.0699(10) Uani 1 1 d . . . . .
F4 F 1.0833(2) 0.4158(2) 0.49702(9) 0.0605(9) Uani 1 1 d . . . . .
F5 F 1.1189(2) 0.3362(2) 0.43945(8) 0.0506(8) Uani 1 1 d . . . . .
F6 F 0.9449(3) 0.0690(2) 0.43956(9) 0.0623(8) Uani 1 1 d . U . . .
F7 F 1.0691(4) -0.0464(3) 0.47188(10) 0.0892(11) Uani 1 1 d . U . . .
F8 F 1.2713(4) -0.0353(3) 0.46816(11) 0.1024(13) Uani 1 1 d . U . . .
F9 F 1.3452(3) 0.0966(3) 0.43112(11) 0.0929(11) Uani 1 1 d . U . . .
F10 F 1.2231(2) 0.2119(3) 0.39901(10) 0.0688(9) Uani 1 1 d . U . . .
F11 F 1.0932(2) 0.1542(2) 0.34249(9) 0.0579(8) Uani 1 1 d . . . . .
F12 F 1.1638(3) 0.2450(3) 0.29283(9) 0.0778(12) Uani 1 1 d . . . . .
F13 F 1.1446(3) 0.4209(3) 0.29093(9) 0.0898(14) Uani 1 1 d . . . . .
F14 F 1.0524(3) 0.5024(2) 0.34074(10) 0.0746(11) Uani 1 1 d . . . . .
F15 F 0.9830(2) 0.41433(19) 0.39056(9) 0.0537(8) Uani 1 1 d . . . . .
F16 F 0.9633(3) 0.0281(2) 0.37121(9) 0.0653(9) Uani 1 1 d . . . . .
F17 F 0.8087(3) -0.0276(2) 0.32959(11) 0.0833(12) Uani 1 1 d . . . . .
F18 F 0.6529(3) 0.0800(3) 0.30765(10) 0.0829(12) Uani 1 1 d . . . . .
F19 F 0.6577(2) 0.2480(3) 0.32959(9) 0.0707(10) Uani 1 1 d . . . . .
F20 F 0.8118(2) 0.3059(2) 0.37237(9) 0.0529(8) Uani 1 1 d . . . . .
C1 C 0.9607(4) 0.2662(3) 0.43287(14) 0.0414(12) Uani 1 1 d . . . . .
C2 C 0.8739(4) 0.2524(3) 0.44890(15) 0.0458(13) Uani 1 1 d . . . . .
C3 C 0.8575(4) 0.2891(4) 0.47971(16) 0.0528(14) Uani 1 1 d . . . . .
C4 C 0.9267(4) 0.3441(4) 0.49612(15) 0.0537(14) Uani 1 1 d . . . . .
C5 C 1.0140(4) 0.3609(4) 0.48156(15) 0.0474(13) Uani 1 1 d . . . . .
C6 C 1.0291(4) 0.3211(3) 0.45147(14) 0.0423(12) Uani 1 1 d . . . . .
C7 C 1.0759(4) 0.1446(4) 0.41634(14) 0.0465(13) Uani 1 1 d . . . . .
C8 C 1.0443(5) 0.0772(4) 0.43641(16) 0.0576(12) Uani 1 1 d . U . . .
C9 C 1.1081(6) 0.0175(4) 0.45329(17) 0.0694(12) Uani 1 1 d . U . . .
C10 C 1.2082(6) 0.0236(5) 0.45156(17) 0.0746(12) Uani 1 1 d . U . . .
C11 C 1.2448(5) 0.0881(5) 0.43336(17) 0.0716(12) Uani 1 1 d . U . . .
C12 C 1.1790(5) 0.1485(5) 0.41616(16) 0.0602(12) Uani 1 1 d . U . . .
C13 C 1.0375(4) 0.2789(3) 0.37023(14) 0.0423(12) Uani 1 1 d . . . . .
C14 C 1.0824(4) 0.2405(4) 0.34340(15) 0.0503(14) Uani 1 1 d . . . . .
C15 C 1.1190(4) 0.2866(5) 0.31748(15) 0.0601(17) Uani 1 1 d . . . . .
C16 C 1.1096(4) 0.3742(5) 0.31644(15) 0.0620(18) Uani 1 1 d . . . . .
C17 C 1.0639(4) 0.4155(4) 0.34130(16) 0.0581(16) Uani 1 1 d . . . . .
C18 C 1.0278(4) 0.3679(4) 0.36737(14) 0.0455(13) Uani 1 1 d . . . . .
C19 C 0.8957(4) 0.1701(3) 0.37518(14) 0.0442(12) Uani 1 1 d . . . . .
C20 C 0.8894(4) 0.0860(4) 0.36261(15) 0.0522(14) Uani 1 1 d . . . . .
C21 C 0.8094(5) 0.0546(4) 0.34017(17) 0.0612(17) Uani 1 1 d . . . . .
C22 C 0.7317(5) 0.1089(5) 0.32917(16) 0.0628(17) Uani 1 1 d . . . . .
C23 C 0.7335(4) 0.1927(4) 0.34036(16) 0.0553(15) Uani 1 1 d . . . . .
C24 C 0.8140(4) 0.2219(4) 0.36278(15) 0.0469(13) Uani 1 1 d . . . . .
B1 B 0.9917(4) 0.2159(4) 0.39868(17) 0.0421(14) Uani 1 1 d . . . . .

loop_
_atom_site_aniso_label
_atom_site_aniso_U_11
_atom_site_aniso_U_22
_atom_site_aniso_U_33
_atom_site_aniso_U_23
_atom_site_aniso_U_13
_atom_site_aniso_U_12
U1 0.03672(10) 0.02868(9) 0.03108(10) 0.00294(8) 0.00482(7) -0.00207(8)
N1F 0.068(16) 0.108(16) 0.072(18) 0.005(13) 0.027(11) 0.045(12)
P1A 0.0372(7) 0.0314(6) 0.0362(7) 0.0033(5) -0.0011(5) -0.0050(5)
N1A 0.055(3) 0.055(3) 0.091(4) 0.027(3) 0.011(3) -0.003(2)
N2A 0.034(2) 0.046(2) 0.040(2) -0.0019(19) 0.0004(18) 0.0062(18)
N3A 0.058(3) 0.052(3) 0.047(3) -0.011(2) -0.003(2) -0.002(2)
C1A 0.037(3) 0.045(3) 0.042(3) -0.001(2) -0.006(2) 0.002(2)
C2A 0.036(3) 0.068(4) 0.052(3) 0.005(3) -0.003(2) -0.003(3)
C3A 0.057(4) 0.063(4) 0.075(4) -0.023(3) -0.002(3) 0.022(3)
C4A 0.042(3) 0.073(4) 0.047(3) 0.014(3) 0.005(2) 0.000(3)
C5A 0.040(3) 0.088(5) 0.053(4) -0.024(3) -0.008(3) 0.012(3)
C6A 0.039(3) 0.098(5) 0.052(4) -0.006(3) 0.001(3) -0.006(3)
C7A 0.043(3) 0.078(4) 0.051(3) -0.001(3) 0.003(3) -0.003(3)
C8A 0.040(3) 0.061(4) 0.051(3) -0.005(3) 0.002(2) 0.010(3)
C9A 0.068(4) 0.058(4) 0.088(5) -0.020(4) 0.002(4) -0.006(3)
C10A 0.064(4) 0.060(4) 0.077(5) -0.029(4) -0.003(3) -0.005(3)
C11A 0.092(6) 0.096(6) 0.063(4) -0.023(4) -0.012(4) 0.017(5)
C12A 0.081(5) 0.099(6) 0.040(3) -0.013(3) -0.006(3) 0.014(4)
P1B 0.0510(8) 0.0713(10) 0.0340(7) 0.0011(7) 0.0107(6) -0.0117(7)
N1B 0.064(3) 0.089(4) 0.045(3) -0.011(3) 0.019(2) -0.022(3)
N2B 0.081(4) 0.058(3) 0.046(3) 0.003(2) 0.005(3) -0.012(3)
C1B 0.058(4) 0.189(7) 0.063(4) 0.026(4) 0.007(3) -0.002(4)
C2B 0.055(4) 0.186(7) 0.069(4) 0.027(5) 0.007(3) 0.000(5)
C3B 0.073(4) 0.195(7) 0.069(4) 0.039(5) 0.005(4) -0.003(5)
C4B 0.057(4) 0.199(7) 0.067(4) 0.008(5) -0.006(3) -0.006(4)
C5B 0.062(5) 0.070(5) 0.093(6) 0.027(5) 0.005(4) -0.002(4)
C6B 0.102(8) 0.052(5) 0.110(8) 0.001(5) 0.003(6) -0.014(5)
C7B 0.059(7) 0.070(8) 0.112(7) -0.031(6) -0.008(6) 0.007(5)
C8B 0.063(4) 0.051(4) 0.052(4) -0.001(3) 0.002(3) -0.002(3)
C9B 0.050(5) 0.065(6) 0.041(5) 0.007(4) 0.010(4) -0.013(4)
C10B 0.058(4) 0.067(5) 0.058(4) 0.002(4) 0.001(3) -0.009(4)
C11B 0.075(5) 0.061(5) 0.085(6) -0.003(4) 0.012(4) -0.005(4)
C12B 0.107(7) 0.056(5) 0.095(7) -0.010(5) 0.051(6) -0.005(5)
N3BA 0.051(6) 0.066(6) 0.040(5) -0.010(4) 0.018(4) -0.013(5)
P1C 0.0691(10) 0.0424(8) 0.0473(8) -0.0125(7) -0.0068(7) -0.0052(7)
N1C 0.074(12) 0.078(10) 0.052(8) -0.019(6) 0.005(6) 0.002(8)
N2C 0.063(3) 0.049(3) 0.104(5) 0.033(3) 0.019(3) 0.000(3)
N3C 0.109(5) 0.052(3) 0.057(3) 0.005(2) 0.029(3) -0.004(3)
C1C 0.082(5) 0.068(4) 0.051(4) -0.013(3) 0.008(3) -0.008(4)
C2C 0.064(4) 0.108(6) 0.067(4) -0.023(4) 0.003(3) -0.018(4)
C3C 0.086(6) 0.124(8) 0.091(6) -0.021(5) 0.033(5) -0.007(5)
C4C 0.079(5) 0.102(7) 0.107(7) -0.034(5) -0.004(5) 0.026(5)
C5C 0.065(5) 0.076(5) 0.133(7) 0.052(5) 0.022(5) 0.006(4)
C6C 0.060(4) 0.064(4) 0.123(6) 0.045(4) 0.016(4) 0.001(3)
C7C 0.053(4) 0.071(5) 0.174(9) 0.046(5) 0.019(5) -0.002(4)
C8C 0.070(5) 0.063(5) 0.144(8) 0.043(5) 0.028(5) 0.003(4)
C9C 0.106(4) 0.067(3) 0.110(4) 0.012(3) 0.041(3) -0.009(3)
C10C 0.109(4) 0.075(3) 0.114(3) 0.017(3) 0.038(3) -0.006(3)
C11C 0.113(4) 0.078(3) 0.114(3) 0.024(3) 0.040(3) -0.004(3)
C12C 0.115(4) 0.079(3) 0.111(4) 0.024(3) 0.036(3) -0.005(3)
P1D 0.0468(8) 0.0437(8) 0.0473(8) 0.0064(6) 0.0003(6) 0.0105(6)
N1D 0.029(6) 0.056(7) 0.054(9) 0.012(6) 0.012(5) 0.015(5)
N2D 0.128(5) 0.051(3) 0.052(3) 0.011(3) 0.014(3) 0.038(3)
N3D 0.061(3) 0.045(3) 0.070(3) 0.008(2) 0.021(3) 0.000(2)
C1D 0.074(4) 0.039(3) 0.050(3) -0.002(2) -0.001(3) -0.002(3)
C2D 0.060(4) 0.078(5) 0.140(7) 0.029(5) 0.039(4) 0.018(4)
C3D 0.167(9) 0.112(7) 0.059(4) -0.034(4) 0.046(5) -0.053(6)
C4D 0.073(4) 0.054(3) 0.071(4) 0.009(3) 0.014(3) -0.006(3)
C5D 0.195(6) 0.062(3) 0.086(3) -0.014(3) 0.009(4) 0.028(3)
C6D 0.197(6) 0.067(3) 0.089(3) -0.015(3) 0.006(3) 0.024(3)
C7D 0.195(6) 0.070(3) 0.089(3) -0.016(3) 0.001(3) 0.023(3)
C8D 0.195(6) 0.069(3) 0.085(3) -0.013(3) -0.004(4) 0.024(3)
C9D 0.087(3) 0.075(3) 0.123(4) 0.029(3) 0.034(3) -0.004(3)
C10D 0.089(3) 0.076(3) 0.126(4) 0.031(3) 0.030(3) -0.007(2)
C11D 0.089(3) 0.070(3) 0.125(4) 0.027(3) 0.026(3) -0.012(2)
C12D 0.088(3) 0.064(3) 0.122(4) 0.022(3) 0.026(3) -0.013(3)
N1E 0.034(9) 0.068(14) 0.071(16) -0.050(13) -0.001(8) -0.006(8)
N1G 0.064(3) 0.089(4) 0.045(3) -0.011(3) 0.019(2) -0.022(3)
C1G 0.08(6) 0.04(4) 0.04(4) 0.03(3) -0.01(4) -0.01(3)
C2G 0.14(6) 0.05(3) 0.02(2) 0.007(19) -0.01(3) -0.05(4)
C3G 0.08(3) 0.05(2) 0.032(18) 0.002(16) -0.019(19) -0.03(2)
C4G 0.16(5) 0.12(4) 0.04(2) 0.03(3) -0.06(3) -0.07(4)
C5G 0.062(5) 0.070(5) 0.093(6) 0.027(5) 0.005(4) -0.002(4)
C6G 0.05(2) 0.033(17) 0.039(18) -0.011(14) -0.022(15) 0.010(15)
C7G 0.063(4) 0.051(4) 0.052(4) -0.001(3) 0.002(3) -0.002(3)
C8G 0.063(4) 0.051(4) 0.052(4) -0.001(3) 0.002(3) -0.002(3)
C9G 0.027(19) 0.09(3) 0.09(3) 0.00(3) 0.03(2) -0.01(2)
C10G 0.058(4) 0.067(5) 0.058(4) 0.002(4) 0.001(3) -0.009(4)
C11G 0.075(5) 0.061(5) 0.085(6) -0.003(4) 0.012(4) -0.005(4)
C12G 0.107(7) 0.056(5) 0.095(7) -0.010(5) 0.051(6) -0.005(5)
F1 0.0420(17) 0.059(2) 0.077(2) -0.0119(17) 0.0243(16) -0.0236(15)
F2 0.057(2) 0.084(3) 0.088(3) -0.012(2) 0.043(2) -0.0155(19)
F3 0.069(2) 0.081(3) 0.063(2) -0.0174(19) 0.0207(18) 0.0015(19)
F4 0.0504(19) 0.064(2) 0.066(2) -0.0150(17) 0.0018(16) -0.0113(16)
F5 0.0308(15) 0.0589(19) 0.064(2) -0.0072(16) 0.0116(14) -0.0136(14)
F6 0.0775(17) 0.0398(17) 0.072(2) 0.0026(16) 0.0173(18) -0.0027(16)
F7 0.131(3) 0.061(2) 0.072(2) -0.0015(16) -0.005(2) 0.0171(19)
F8 0.118(2) 0.096(2) 0.084(2) -0.0238(17) -0.032(2) 0.050(2)
F9 0.0603(16) 0.126(3) 0.087(2) -0.037(2) -0.0123(17) 0.0336(17)
F10 0.0301(16) 0.105(3) 0.072(2) -0.0173(17) 0.0087(15) 0.0032(17)
F11 0.0418(18) 0.067(2) 0.066(2) -0.0170(18) 0.0118(15) 0.0076(16)
F12 0.048(2) 0.133(4) 0.055(2) -0.018(2) 0.0153(16) -0.013(2)
F13 0.079(3) 0.137(4) 0.053(2) 0.022(2) 0.0051(19) -0.051(3)
F14 0.080(3) 0.065(2) 0.074(2) 0.0172(19) -0.012(2) -0.031(2)
F15 0.0514(18) 0.0378(17) 0.072(2) 0.0023(15) 0.0064(16) -0.0074(14)
F16 0.075(2) 0.0417(18) 0.080(2) -0.0157(17) 0.0096(19) 0.0022(17)
F17 0.103(3) 0.062(2) 0.086(3) -0.029(2) 0.015(2) -0.030(2)
F18 0.063(2) 0.114(3) 0.071(2) -0.019(2) 0.0025(19) -0.038(2)
F19 0.0345(17) 0.104(3) 0.073(2) 0.000(2) 0.0045(16) 0.0000(19)
F20 0.0367(16) 0.0498(19) 0.073(2) -0.0046(16) 0.0112(15) 0.0018(14)
C1 0.033(3) 0.035(3) 0.059(3) 0.000(2) 0.013(2) -0.004(2)
C2 0.038(3) 0.037(3) 0.064(4) -0.003(3) 0.015(3) -0.009(2)
C3 0.040(3) 0.057(4) 0.066(4) -0.002(3) 0.028(3) -0.006(3)
C4 0.053(3) 0.057(4) 0.054(3) -0.011(3) 0.019(3) 0.002(3)
C5 0.038(3) 0.043(3) 0.061(3) -0.007(3) 0.004(3) -0.005(2)
C6 0.030(3) 0.039(3) 0.060(3) 0.001(2) 0.013(2) -0.003(2)
C7 0.044(3) 0.044(3) 0.052(3) -0.013(3) 0.008(2) 0.008(2)
C8 0.070(2) 0.047(3) 0.055(3) -0.014(2) 0.003(3) 0.009(2)
C9 0.0971(19) 0.048(3) 0.059(4) -0.018(2) -0.006(3) 0.021(2)
C10 0.089(2) 0.076(4) 0.053(4) -0.030(2) -0.016(3) 0.034(2)
C11 0.061(2) 0.091(4) 0.059(4) -0.034(2) -0.011(2) 0.029(2)
C12 0.048(2) 0.077(3) 0.056(3) -0.023(2) 0.006(2) 0.016(2)
C13 0.027(2) 0.045(3) 0.055(3) -0.004(2) 0.003(2) -0.006(2)
C14 0.028(3) 0.072(4) 0.052(3) -0.007(3) 0.006(2) -0.007(3)
C15 0.037(3) 0.094(5) 0.050(3) -0.008(3) 0.005(3) -0.016(3)
C16 0.044(3) 0.097(5) 0.044(3) 0.003(3) 0.002(3) -0.027(3)
C17 0.049(3) 0.057(4) 0.065(4) 0.010(3) -0.010(3) -0.028(3)
C18 0.034(3) 0.050(3) 0.052(3) -0.004(3) 0.004(2) -0.012(2)
C19 0.035(3) 0.041(3) 0.058(3) -0.001(2) 0.014(2) -0.009(2)
C20 0.051(3) 0.049(3) 0.059(4) -0.005(3) 0.014(3) -0.006(3)
C21 0.062(4) 0.055(4) 0.070(4) -0.018(3) 0.020(3) -0.021(3)
C22 0.051(4) 0.081(5) 0.057(4) -0.012(3) 0.013(3) -0.031(4)
C23 0.032(3) 0.076(4) 0.060(4) 0.003(3) 0.015(2) -0.006(3)
C24 0.033(3) 0.052(3) 0.058(3) -0.003(3) 0.016(2) -0.010(2)
B1 0.031(3) 0.030(3) 0.066(4) -0.005(3) 0.011(3) 0.000(2)

loop_
_atom_type_symbol
_atom_type_description
_atom_type_scat_dispersion_real
_atom_type_scat_dispersion_imag
_atom_type_scat_source
C C 0.0033 0.0016 'International Tables Vol C Tables 4.2.6.8 and 6.1.1.4'
H H 0.0000 0.0000 'International Tables Vol C Tables 4.2.6.8 and 6.1.1.4'
B B 0.0013 0.0007 'International Tables Vol C Tables 4.2.6.8 and 6.1.1.4'
F F 0.0171 0.0103 'International Tables Vol C Tables 4.2.6.8 and 6.1.1.4'
N N 0.0061 0.0033 'International Tables Vol C Tables 4.2.6.8 and 6.1.1.4'
P P 0.1023 0.0942 'International Tables Vol C Tables 4.2.6.8 and 6.1.1.4'
U U -9.6767 9.6646 'International Tables Vol C Tables 4.2.6.8 and 6.1.1.4'

loop_
_geom_angle_atom_site_label_1
_geom_angle_atom_site_label_2
_geom_angle_atom_site_label_3
_geom_angle
_geom_angle_site_symmetry_1
_geom_angle_site_symmetry_3
_geom_angle_publ_flag
N1F U1 N1A 110.6(12) . . ?
N1F U1 N1B 105.5(8) . . ?
N1F U1 N1E 113.2(14) . . ?
N1A U1 N1C 110.0(6) . . ?
N1A U1 N1D 107.5(5) . . ?
N1A U1 N1E 120.7(8) . . ?
N1B U1 N1A 106.1(2) . . ?
N1B U1 N1C 114.1(4) . . ?
N1B U1 N1D 116.0(5) . . ?
N1B U1 N1E 98.7(5) . . ?
N1C U1 N1D 102.9(7) . . ?
P1D N1F U1 173(2) . . ?
N1A P1A N2A 116.9(3) . . ?
N1A P1A N3A 110.6(3) . . ?
N1A P1A C1A 109.8(3) . . ?
N2A P1A C1A 107.0(2) . . ?
N3A P1A N2A 103.2(2) . . ?
N3A P1A C1A 109.0(2) . . ?
P1A N1A U1 171.6(4) . . ?
C5A N2A P1A 116.6(4) . . ?
C5A N2A C8A 107.7(4) . . ?
C8A N2A P1A 117.9(3) . . ?
C9A N3A P1A 127.7(4) . . ?
C9A N3A C12A 111.4(5) . . ?
C12A N3A P1A 120.7(4) . . ?
C2A C1A P1A 106.4(4) . . ?
C2A C1A C3A 107.5(4) . . ?
C3A C1A P1A 111.5(4) . . ?
C4A C1A P1A 113.7(4) . . ?
C4A C1A C2A 108.2(4) . . ?
C4A C1A C3A 109.2(5) . . ?
C1A C2A H2AA 109.5 . . ?
C1A C2A H2AB 109.5 . . ?
C1A C2A H2AC 109.5 . . ?
H2AA C2A H2AB 109.5 . . ?
H2AA C2A H2AC 109.5 . . ?
H2AB C2A H2AC 109.5 . . ?
C1A C3A H3AA 109.5 . . ?
C1A C3A H3AB 109.5 . . ?
C1A C3A H3AC 109.5 . . ?
H3AA C3A H3AB 109.5 . . ?
H3AA C3A H3AC 109.5 . . ?
H3AB C3A H3AC 109.5 . . ?
C1A C4A H4AA 109.5 . . ?
C1A C4A H4AB 109.5 . . ?
C1A C4A H4AC 109.5 . . ?
H4AA C4A H4AB 109.5 . . ?
H4AA C4A H4AC 109.5 . . ?
H4AB C4A H4AC 109.5 . . ?
N2A C5A H5AA 110.6 . . ?
N2A C5A H5AB 110.6 . . ?
N2A C5A C6A 105.8(5) . . ?
H5AA C5A H5AB 108.7 . . ?
C6A C5A H5AA 110.6 . . ?
C6A C5A H5AB 110.6 . . ?
C5A C6A H6AA 111.0 . . ?
C5A C6A H6AB 111.0 . . ?
C5A C6A C7A 103.6(5) . . ?
H6AA C6A H6AB 109.0 . . ?
C7A C6A H6AA 111.0 . . ?
C7A C6A H6AB 111.0 . . ?
C6A C7A H7AA 111.4 . . ?
C6A C7A H7AB 111.4 . . ?
C6A C7A C8A 101.6(5) . . ?
H7AA C7A H7AB 109.3 . . ?
C8A C7A H7AA 111.4 . . ?
C8A C7A H7AB 111.4 . . ?
N2A C8A C7A 105.4(4) . . ?
N2A C8A H8AA 110.7 . . ?
N2A C8A H8AB 110.7 . . ?
C7A C8A H8AA 110.7 . . ?
C7A C8A H8AB 110.7 . . ?
H8AA C8A H8AB 108.8 . . ?
N3A C9A H9AA 111.0 . . ?
N3A C9A H9AB 111.0 . . ?
N3A C9A C10A 103.6(6) . . ?
H9AA C9A H9AB 109.0 . . ?
C10A C9A H9AA 111.0 . . ?
C10A C9A H9AB 111.0 . . ?
C9A C10A H10A 110.9 . . ?
C9A C10A H10B 110.9 . . ?
H10A C10A H10B 108.9 . . ?
C11A C10A C9A 104.3(5) . . ?
C11A C10A H10A 110.9 . . ?
C11A C10A H10B 110.9 . . ?
C10A C11A H11A 111.1 . . ?
C10A C11A H11B 111.1 . . ?
H11A C11A H11B 109.0 . . ?
C12A C11A C10A 103.5(6) . . ?
C12A C11A H11A 111.1 . . ?
C12A C11A H11B 111.1 . . ?
N3A C12A C11A 102.8(6) . . ?
N3A C12A H12A 111.2 . . ?
N3A C12A H12B 111.2 . . ?
C11A C12A H12A 111.2 . . ?
C11A C12A H12B 111.2 . . ?
H12A C12A H12B 109.1 . . ?
N1B P1B N2B 117.3(3) . . ?
N1B P1B C1B 112.4(4) . . ?
N1B P1B N3BA 110.7(4) . . ?
N1B P1B C1G 113.7(16) . . ?
N2B P1B C1B 106.8(5) . . ?
N2B P1B C1G 102.9(12) . . ?
N3BA P1B N2B 103.7(3) . . ?
N3BA P1B C1B 104.8(5) . . ?
N1G P1B N1B 112.0(13) . . ?
N1G P1B N2B 95.5(14) . . ?
N1G P1B C1G 114(2) . . ?
P1B N1B U1 160.7(4) . . ?
C5B N2B P1B 119.3(5) . . ?
C8B N2B P1B 116.6(5) . . ?
C8B N2B C5B 111.5(6) . . ?
C9G N2B P1B 157.7(13) . . ?
C9G N2B C12G 95(2) . . ?
C12G N2B P1B 104.0(19) . . ?
C2B C1B P1B 112.5(7) . . ?
C2B C1B C3B 104.7(10) . . ?
C3B C1B P1B 111.3(7) . . ?
C4B C1B P1B 108.2(9) . . ?
C4B C1B C2B 108.4(9) . . ?
C4B C1B C3B 111.7(9) . . ?
C1B C2B H2BA 109.5 . . ?
C1B C2B H2BB 109.5 . . ?
C1B C2B H2BC 109.5 . . ?
H2BA C2B H2BB 109.5 . . ?
H2BA C2B H2BC 109.5 . . ?
H2BB C2B H2BC 109.5 . . ?
C1B C3B H3BA 109.5 . . ?
C1B C3B H3BB 109.5 . . ?
C1B C3B H3BC 109.5 . . ?
H3BA C3B H3BB 109.5 . . ?
H3BA C3B H3BC 109.5 . . ?
H3BB C3B H3BC 109.5 . . ?
C1B C4B H4BA 109.5 . . ?
C1B C4B H4BB 109.5 . . ?
C1B C4B H4BC 109.5 . . ?
H4BA C4B H4BB 109.5 . . ?
H4BA C4B H4BC 109.5 . . ?
H4BB C4B H4BC 109.5 . . ?
N2B C5B H5BA 111.1 . . ?
N2B C5B H5BB 111.1 . . ?
N2B C5B C6B 103.1(6) . . ?
H5BA C5B H5BB 109.1 . . ?
C6B C5B H5BA 111.1 . . ?
C6B C5B H5BB 111.1 . . ?
C5B C6B H6BA 111.2 . . ?
C5B C6B H6BB 111.2 . . ?
H6BA C6B H6BB 109.1 . . ?
C7B C6B C5B 102.9(8) . . ?
C7B C6B H6BA 111.2 . . ?
C7B C6B H6BB 111.2 . . ?
C6B C7B H7BA 111.2 . . ?
C6B C7B H7BB 111.2 . . ?
C6B C7B C8B 102.8(7) . . ?
H7BA C7B H7BB 109.1 . . ?
C8B C7B H7BA 111.2 . . ?
C8B C7B H7BB 111.2 . . ?
N2B C8B C7B 103.5(6) . . ?
N2B C8B H8BA 111.1 . . ?
N2B C8B H8BB 111.1 . . ?
C7B C8B H8BA 111.1 . . ?
C7B C8B H8BB 111.1 . . ?
H8BA C8B H8BB 109.0 . . ?
H9BA C9B H9BB 109.1 . . ?
C10B C9B H9BA 111.1 . . ?
C10B C9B H9BB 111.1 . . ?
N3BA C9B H9BA 111.1 . . ?
N3BA C9B H9BB 111.1 . . ?
N3BA C9B C10B 103.2(7) . . ?
C9B C10B H10C 111.3 . . ?
C9B C10B H10D 111.3 . . ?
C9B C10B C11B 102.3(7) . . ?
H10C C10B H10D 109.2 . . ?
C11B C10B H10C 111.3 . . ?
C11B C10B H10D 111.3 . . ?
C10B C11B H11C 111.0 . . ?
C10B C11B H11D 111.0 . . ?
H11C C11B H11D 109.0 . . ?
C12B C11B C10B 103.9(7) . . ?
C12B C11B H11C 111.0 . . ?
C12B C11B H11D 111.0 . . ?
C11B C12B H12C 111.0 . . ?
C11B C12B H12D 111.0 . . ?
H12C C12B H12D 109.0 . . ?
N3BA C12B C11B 103.9(7) . . ?
N3BA C12B H12C 111.0 . . ?
N3BA C12B H12D 111.0 . . ?
C9B N3BA P1B 127.9(7) . . ?
C9B N3BA C12B 110.5(8) . . ?
C12B N3BA P1B 120.5(7) . . ?
N1C P1C N2C 106.2(5) . . ?
N1C P1C N3C 116.9(8) . . ?
N1C P1C C1C 115.2(8) . . ?
N2C P1C C1C 106.6(3) . . ?
N3C P1C N2C 103.0(3) . . ?
N3C P1C C1C 107.7(3) . . ?
N1E P1C N2C 128.9(7) . . ?
N1E P1C N3C 103.5(11) . . ?
N1E P1C C1C 105.8(9) . . ?
P1C N1C U1 172.4(15) . . ?
C5C N2C P1C 121.3(5) . . ?
C5C N2C C8C 108.7(5) . . ?
C8C N2C P1C 116.9(5) . . ?
C9C N3C P1C 123.2(5) . . ?
C12C N3C P1C 123.7(5) . . ?
C12C N3C C9C 111.9(6) . . ?
C2C C1C P1C 114.9(5) . . ?
C2C C1C C3C 106.0(6) . . ?
C3C C1C P1C 108.5(5) . . ?
C4C C1C P1C 112.0(5) . . ?
C4C C1C C2C 109.6(6) . . ?
C4C C1C C3C 105.3(7) . . ?
C1C C2C H2CA 109.5 . . ?
C1C C2C H2CB 109.5 . . ?
C1C C2C H2CC 109.5 . . ?
H2CA C2C H2CB 109.5 . . ?
H2CA C2C H2CC 109.5 . . ?
H2CB C2C H2CC 109.5 . . ?
C1C C3C H3CA 109.5 . . ?
C1C C3C H3CB 109.5 . . ?
C1C C3C H3CC 109.5 . . ?
H3CA C3C H3CB 109.5 . . ?
H3CA C3C H3CC 109.5 . . ?
H3CB C3C H3CC 109.5 . . ?
C1C C4C H4CA 109.5 . . ?
C1C C4C H4CB 109.5 . . ?
C1C C4C H4CC 109.5 . . ?
H4CA C4C H4CB 109.5 . . ?
H4CA C4C H4CC 109.5 . . ?
H4CB C4C H4CC 109.5 . . ?
N2C C5C H5CA 111.1 . . ?
N2C C5C H5CB 111.1 . . ?
N2C C5C C6C 103.4(6) . . ?
H5CA C5C H5CB 109.1 . . ?
C6C C5C H5CA 111.1 . . ?
C6C C5C H5CB 111.1 . . ?
C5C C6C H6CA 110.8 . . ?
C5C C6C H6CB 110.8 . . ?
H6CA C6C H6CB 108.9 . . ?
C7C C6C C5C 104.7(6) . . ?
C7C C6C H6CA 110.8 . . ?
C7C C6C H6CB 110.8 . . ?
C6C C7C H7CA 111.1 . . ?
C6C C7C H7CB 111.1 . . ?
H7CA C7C H7CB 109.0 . . ?
C8C C7C C6C 103.5(6) . . ?
C8C C7C H7CA 111.1 . . ?
C8C C7C H7CB 111.1 . . ?
N2C C8C C7C 106.1(6) . . ?
N2C C8C H8CA 110.5 . . ?
N2C C8C H8CB 110.5 . . ?
C7C C8C H8CA 110.5 . . ?
C7C C8C H8CB 110.5 . . ?
H8CA C8C H8CB 108.7 . . ?
N3C C9C H9CA 110.5 . . ?
N3C C9C H9CB 110.5 . . ?
H9CA C9C H9CB 108.7 . . ?
C10C C9C N3C 106.2(8) . . ?
C10C C9C H9CA 110.5 . . ?
C10C C9C H9CB 110.5 . . ?
C9C C10C H10E 111.5 . . ?
C9C C10C H10F 111.5 . . ?
H10E C10C H10F 109.3 . . ?
C11C C10C C9C 101.6(8) . . ?
C11C C10C H10E 111.5 . . ?
C11C C10C H10F 111.5 . . ?
C10C C11C H11E 110.2 . . ?
C10C C11C H11F 110.2 . . ?
C10C C11C C12C 107.4(7) . . ?
H11E C11C H11F 108.5 . . ?
C12C C11C H11E 110.2 . . ?
C12C C11C H11F 110.2 . . ?
N3C C12C C11C 96.4(7) . . ?
N3C C12C H12E 112.5 . . ?
N3C C12C H12F 112.5 . . ?
C11C C12C H12E 112.5 . . ?
C11C C12C H12F 112.5 . . ?
H12E C12C H12F 110.0 . . ?
N1F P1D N3D 113.6(14) . . ?
N1F P1D C1D 122.2(10) . . ?
N1D P1D N2D 114.6(7) . . ?
N1D P1D N3D 117.3(7) . . ?
N1D P1D C1D 106.4(6) . . ?
N2D P1D N1F 101.1(12) . . ?
N2D P1D N3D 102.6(3) . . ?
N2D P1D C1D 108.7(3) . . ?
N3D P1D C1D 106.8(3) . . ?
U1 N1D H1D 107.0 . . ?
P1D N1D U1 146.1(9) . . ?
P1D N1D H1D 107.0 . . ?
C5D N2D P1D 122.0(5) . . ?
C5D N2D C8D 111.9(6) . . ?
C8D N2D P1D 126.0(5) . . ?
C9D N3D P1D 116.5(4) . . ?
C12D N3D P1D 120.0(5) . . ?
C12D N3D C9D 109.3(6) . . ?
C2D C1D P1D 113.3(4) . . ?
C3D C1D P1D 113.9(5) . . ?
C3D C1D C2D 108.0(6) . . ?
C3D C1D C4D 106.1(5) . . ?
C4D C1D P1D 109.2(4) . . ?
C4D C1D C2D 105.9(5) . . ?
C1D C2D H2DA 109.5 . . ?
C1D C2D H2DB 109.5 . . ?
C1D C2D H2DC 109.5 . . ?
H2DA C2D H2DB 109.5 . . ?
H2DA C2D H2DC 109.5 . . ?
H2DB C2D H2DC 109.5 . . ?
C1D C3D H3DA 109.5 . . ?
C1D C3D H3DB 109.5 . . ?
C1D C3D H3DC 109.5 . . ?
H3DA C3D H3DB 109.5 . . ?
H3DA C3D H3DC 109.5 . . ?
H3DB C3D H3DC 109.5 . . ?
C1D C4D H4DA 109.5 . . ?
C1D C4D H4DB 109.5 . . ?
C1D C4D H4DC 109.5 . . ?
H4DA C4D H4DB 109.5 . . ?
H4DA C4D H4DC 109.5 . . ?
H4DB C4D H4DC 109.5 . . ?
N2D C5D H5DA 111.0 . . ?
N2D C5D H5DB 111.0 . . ?
N2D C5D C6D 103.6(7) . . ?
H5DA C5D H5DB 109.0 . . ?
C6D C5D H5DA 111.0 . . ?
C6D C5D H5DB 111.0 . . ?
C5D C6D H6DA 110.1 . . ?
C5D C6D H6DB 110.1 . . ?
H6DA C6D H6DB 108.4 . . ?
C7D C6D C5D 108.0(7) . . ?
C7D C6D H6DA 110.1 . . ?
C7D C6D H6DB 110.1 . . ?
C6D C7D H7DA 108.9 . . ?
C6D C7D H7DB 108.9 . . ?
C6D C7D C8D 113.3(9) . . ?
H7DA C7D H7DB 107.7 . . ?
C8D C7D H7DA 108.9 . . ?
C8D C7D H7DB 108.9 . . ?
N2D C8D H8DA 111.1 . . ?
N2D C8D H8DB 111.1 . . ?
C7D C8D N2D 103.1(7) . . ?
C7D C8D H8DA 111.1 . . ?
C7D C8D H8DB 111.1 . . ?
H8DA C8D H8DB 109.1 . . ?
N3D C9D H9DA 111.1 . . ?
N3D C9D H9DB 111.1 . . ?
N3D C9D C10D 103.2(7) . . ?
H9DA C9D H9DB 109.1 . . ?
C10D C9D H9DA 111.1 . . ?
C10D C9D H9DB 111.1 . . ?
C9D C10D H10G 111.1 . . ?
C9D C10D H10H 111.1 . . ?
H10G C10D H10H 109.1 . . ?
C11D C10D C9D 103.2(7) . . ?
C11D C10D H10G 111.1 . . ?
C11D C10D H10H 111.1 . . ?
C10D C11D H11G 111.4 . . ?
C10D C11D H11H 111.4 . . ?
H11G C11D H11H 109.3 . . ?
C12D C11D C10D 101.8(7) . . ?
C12D C11D H11G 111.4 . . ?
C12D C11D H11H 111.4 . . ?
N3D C12D C11D 105.8(7) . . ?
N3D C12D H12G 110.6 . . ?
N3D C12D H12H 110.6 . . ?
C11D C12D H12G 110.6 . . ?
C11D C12D H12H 110.6 . . ?
H12G C12D H12H 108.7 . . ?
U1 N1E H1E 109.1 . . ?
P1C N1E U1 141.9(11) . . ?
P1C N1E H1E 109.1 . . ?
P1B N1G C5G 124(3) . . ?
P1B N1G C8G 129(3) . . ?
C8G N1G C5G 103(3) . . ?
C2G C1G P1B 105(3) . . ?
C3G C1G P1B 112(2) . . ?
C3G C1G C2G 105(4) . . ?
C3G C1G C4G 107(3) . . ?
C4G C1G P1B 114(3) . . ?
C4G C1G C2G 115(4) . . ?
C1G C2G H2GA 109.5 . . ?
C1G C2G H2GB 109.5 . . ?
C1G C2G H2GC 109.5 . . ?
H2GA C2G H2GB 109.5 . . ?
H2GA C2G H2GC 109.5 . . ?
H2GB C2G H2GC 109.5 . . ?
C1G C3G H3GA 109.5 . . ?
C1G C3G H3GB 109.5 . . ?
C1G C3G H3GC 109.5 . . ?
H3GA C3G H3GB 109.5 . . ?
H3GA C3G H3GC 109.5 . . ?
H3GB C3G H3GC 109.5 . . ?
C1G C4G H4GA 109.5 . . ?
C1G C4G H4GB 109.5 . . ?
C1G C4G H4GC 109.5 . . ?
H4GA C4G H4GB 109.5 . . ?
H4GA C4G H4GC 109.5 . . ?
H4GB C4G H4GC 109.5 . . ?
N1G C5G H5GA 109.4 . . ?
N1G C5G H5GB 109.4 . . ?
H5GA C5G H5GB 108.0 . . ?
C6G C5G N1G 111(4) . . ?
C6G C5G H5GA 109.4 . . ?
C6G C5G H5GB 109.4 . . ?
C5G C6G H6GA 109.8 . . ?
C5G C6G H6GB 109.8 . . ?
C5G C6G C7G 109(3) . . ?
H6GA C6G H6GB 108.3 . . ?
C7G C6G H6GA 109.8 . . ?
C7G C6G H6GB 109.8 . . ?
C6G C7G H7GA 110.5 . . ?
C6G C7G H7GB 110.5 . . ?
H7GA C7G H7GB 108.7 . . ?
C8G C7G C6G 106(3) . . ?
C8G C7G H7GA 110.5 . . ?
C8G C7G H7GB 110.5 . . ?
N1G C8G H8GA 109.6 . . ?
N1G C8G H8GB 109.6 . . ?
C7G C8G N1G 110(4) . . ?
C7G C8G H8GA 109.6 . . ?
C7G C8G H8GB 109.6 . . ?
H8GA C8G H8GB 108.2 . . ?
N2B C9G H9GA 110.4 . . ?
N2B C9G H9GB 110.4 . . ?
N2B C9G C10G 107(3) . . ?
H9GA C9G H9GB 108.6 . . ?
C10G C9G H9GA 110.4 . . ?
C10G C9G H9GB 110.4 . . ?
C9G C10G H10I 110.3 . . ?
C9G C10G H10J 110.3 . . ?
H10I C10G H10J 108.6 . . ?
C11G C10G C9G 107(5) . . ?
C11G C10G H10I 110.3 . . ?
C11G C10G H10J 110.3 . . ?
C10G C11G H11I 113.2 . . ?
C10G C11G H11J 113.2 . . ?
C10G C11G C12G 93(4) . . ?
H11I C11G H11J 110.5 . . ?
C12G C11G H11I 113.2 . . ?
C12G C11G H11J 113.2 . . ?
N2B C12G H12I 107.4 . . ?
N2B C12G H12J 107.4 . . ?
C11G C12G N2B 120(4) . . ?
C11G C12G H12I 107.4 . . ?
C11G C12G H12J 107.4 . . ?
H12I C12G H12J 106.9 . . ?
C2 C1 B1 126.4(5) . . ?
C6 C1 C2 112.6(5) . . ?
C6 C1 B1 120.5(4) . . ?
F1 C2 C1 121.0(5) . . ?
F1 C2 C3 115.3(4) . . ?
C3 C2 C1 123.7(5) . . ?
F2 C3 C2 120.1(5) . . ?
F2 C3 C4 119.3(5) . . ?
C4 C3 C2 120.6(5) . . ?
F3 C4 C3 121.2(5) . . ?
F3 C4 C5 120.2(5) . . ?
C3 C4 C5 118.7(5) . . ?
F4 C5 C4 120.0(5) . . ?
F4 C5 C6 120.9(5) . . ?
C6 C5 C4 119.1(5) . . ?
F5 C6 C1 118.3(5) . . ?
F5 C6 C5 116.4(5) . . ?
C5 C6 C1 125.3(5) . . ?
C8 C7 B1 119.6(5) . . ?
C12 C7 C8 113.5(6) . . ?
C12 C7 B1 126.5(5) . . ?
F6 C8 C7 118.8(5) . . ?
F6 C8 C9 117.0(6) . . ?
C9 C8 C7 124.2(7) . . ?
F7 C9 C8 119.5(7) . . ?
C10 C9 F7 121.0(6) . . ?
C10 C9 C8 119.5(7) . . ?
C9 C10 F8 119.6(8) . . ?
C9 C10 C11 119.8(7) . . ?
C11 C10 F8 120.6(7) . . ?
F9 C11 C12 118.2(7) . . ?
C10 C11 F9 121.6(7) . . ?
C10 C11 C12 120.2(7) . . ?
F10 C12 C7 121.5(6) . . ?
F10 C12 C11 115.8(6) . . ?
C7 C12 C11 122.7(7) . . ?
C14 C13 B1 118.8(5) . . ?
C18 C13 C14 113.8(5) . . ?
C18 C13 B1 127.0(5) . . ?
F11 C14 C13 119.8(5) . . ?
F11 C14 C15 116.5(5) . . ?
C15 C14 C13 123.7(6) . . ?
F12 C15 C14 120.3(7) . . ?
F12 C15 C16 119.8(6) . . ?
C16 C15 C14 119.9(6) . . ?
F13 C16 C17 119.8(7) . . ?
C15 C16 F13 120.8(6) . . ?
C15 C16 C17 119.4(6) . . ?
F14 C17 C16 120.7(6) . . ?
F14 C17 C18 119.3(6) . . ?
C16 C17 C18 119.9(6) . . ?
F15 C18 C13 121.2(5) . . ?
F15 C18 C17 115.6(5) . . ?
C13 C18 C17 123.3(6) . . ?
C20 C19 C24 113.5(5) . . ?
C20 C19 B1 127.7(5) . . ?
C24 C19 B1 118.4(5) . . ?
F16 C20 C19 121.2(5) . . ?
F16 C20 C21 114.5(5) . . ?
C19 C20 C21 124.2(6) . . ?
F17 C21 C20 120.4(6) . . ?
F17 C21 C22 120.5(6) . . ?
C22 C21 C20 119.2(6) . . ?
F18 C22 C21 120.4(6) . . ?
F18 C22 C23 120.0(7) . . ?
C21 C22 C23 119.6(6) . . ?
F19 C23 C22 120.8(6) . . ?
F19 C23 C24 119.4(6) . . ?
C22 C23 C24 119.8(6) . . ?
F20 C24 C19 119.5(5) . . ?
F20 C24 C23 116.8(5) . . ?
C23 C24 C19 123.7(5) . . ?
C1 B1 C7 101.0(4) . . ?
C1 B1 C13 114.9(4) . . ?
C1 B1 C19 114.2(4) . . ?
C13 B1 C7 112.9(4) . . ?
C13 B1 C19 101.3(4) . . ?
C19 B1 C7 113.2(4) . . ?

loop_
_geom_bond_atom_site_label_1
_geom_bond_atom_site_label_2
_geom_bond_distance
_geom_bond_site_symmetry_2
_geom_bond_publ_flag
U1 N1F 2.05(4) . ?
U1 N1A 2.139(5) . ?
U1 N1B 2.124(5) . ?
U1 N1C 2.17(2) . ?
U1 N1D 2.317(16) . ?
U1 N1E 2.31(2) . ?
N1F P1D 1.66(4) . ?
P1A N1A 1.561(5) . ?
P1A N2A 1.665(4) . ?
P1A N3A 1.636(5) . ?
P1A C1A 1.850(6) . ?
N2A C5A 1.473(7) . ?
N2A C8A 1.493(6) . ?
N3A C9A 1.451(8) . ?
N3A C12A 1.484(7) . ?
C1A C2A 1.533(7) . ?
C1A C3A 1.536(8) . ?
C1A C4A 1.522(7) . ?
C2A H2AA 0.9800 . ?
C2A H2AB 0.9800 . ?
C2A H2AC 0.9800 . ?
C3A H3AA 0.9800 . ?
C3A H3AB 0.9800 . ?
C3A H3AC 0.9800 . ?
C4A H4AA 0.9800 . ?
C4A H4AB 0.9800 . ?
C4A H4AC 0.9800 . ?
C5A H5AA 0.9900 . ?
C5A H5AB 0.9900 . ?
C5A C6A 1.503(8) . ?
C6A H6AA 0.9900 . ?
C6A H6AB 0.9900 . ?
C6A C7A 1.513(8) . ?
C7A H7AA 0.9900 . ?
C7A H7AB 0.9900 . ?
C7A C8A 1.521(8) . ?
C8A H8AA 0.9900 . ?
C8A H8AB 0.9900 . ?
C9A H9AA 0.9900 . ?
C9A H9AB 0.9900 . ?
C9A C10A 1.524(9) . ?
C10A H10A 0.9900 . ?
C10A H10B 0.9900 . ?
C10A C11A 1.513(11) . ?
C11A H11A 0.9900 . ?
C11A H11B 0.9900 . ?
C11A C12A 1.486(10) . ?
C12A H12A 0.9900 . ?
C12A H12B 0.9900 . ?
P1B N1B 1.558(5) . ?
P1B N2B 1.667(5) . ?
P1B C1B 1.887(10) . ?
P1B N3BA 1.639(10) . ?
P1B N1G 1.43(4) . ?
P1B C1G 1.85(2) . ?
N2B C5B 1.481(9) . ?
N2B C8B 1.425(8) . ?
N2B C9G 1.395(9) . ?
N2B C12G 1.416(9) . ?
C1B C2B 1.598(14) . ?
C1B C3B 1.624(16) . ?
C1B C4B 1.453(17) . ?
C2B H2BA 0.9800 . ?
C2B H2BB 0.9800 . ?
C2B H2BC 0.9800 . ?
C3B H3BA 0.9800 . ?
C3B H3BB 0.9800 . ?
C3B H3BC 0.9800 . ?
C4B H4BA 0.9800 . ?
C4B H4BB 0.9800 . ?
C4B H4BC 0.9800 . ?
C5B H5BA 0.9900 . ?
C5B H5BB 0.9900 . ?
C5B C6B 1.518(12) . ?
C6B H6BA 0.9900 . ?
C6B H6BB 0.9900 . ?
C6B C7B 1.486(13) . ?
C7B H7BA 0.9900 . ?
C7B H7BB 0.9900 . ?
C7B C8B 1.601(13) . ?
C8B H8BA 0.9900 . ?
C8B H8BB 0.9900 . ?
C9B H9BA 0.9900 . ?
C9B H9BB 0.9900 . ?
C9B C10B 1.519(11) . ?
C9B N3BA 1.462(11) . ?
C10B H10C 0.9900 . ?
C10B H10D 0.9900 . ?
C10B C11B 1.520(11) . ?
C11B H11C 0.9900 . ?
C11B H11D 0.9900 . ?
C11B C12B 1.500(12) . ?
C12B H12C 0.9900 . ?
C12B H12D 0.9900 . ?
C12B N3BA 1.488(12) . ?
P1C N1C 1.57(2) . ?
P1C N2C 1.665(6) . ?
P1C N3C 1.647(6) . ?
P1C C1C 1.832(8) . ?
P1C N1E 1.63(2) . ?
N2C C5C 1.470(8) . ?
N2C C8C 1.473(9) . ?
N3C C9C 1.492(10) . ?
N3C C12C 1.450(10) . ?
C1C C2C 1.516(9) . ?
C1C C3C 1.570(10) . ?
C1C C4C 1.516(10) . ?
C2C H2CA 0.9800 . ?
C2C H2CB 0.9800 . ?
C2C H2CC 0.9800 . ?
C3C H3CA 0.9800 . ?
C3C H3CB 0.9800 . ?
C3C H3CC 0.9800 . ?
C4C H4CA 0.9800 . ?
C4C H4CB 0.9800 . ?
C4C H4CC 0.9800 . ?
C5C H5CA 0.9900 . ?
C5C H5CB 0.9900 . ?
C5C C6C 1.496(10) . ?
C6C H6CA 0.9900 . ?
C6C H6CB 0.9900 . ?
C6C C7C 1.485(10) . ?
C7C H7CA 0.9900 . ?
C7C H7CB 0.9900 . ?
C7C C8C 1.477(9) . ?
C8C H8CA 0.9900 . ?
C8C H8CB 0.9900 . ?
C9C H9CA 0.9900 . ?
C9C H9CB 0.9900 . ?
C9C C10C 1.423(11) . ?
C10C H10E 0.9900 . ?
C10C H10F 0.9900 . ?
C10C C11C 1.424(11) . ?
C11C H11E 0.9900 . ?
C11C H11F 0.9900 . ?
C11C C12C 1.646(12) . ?
C12C H12E 0.9900 . ?
C12C H12F 0.9900 . ?
P1D N1D 1.546(18) . ?
P1D N2D 1.628(6) . ?
P1D N3D 1.665(5) . ?
P1D C1D 1.797(7) . ?
N1D H1D 0.8800 . ?
N2D C5D 1.475(9) . ?
N2D C8D 1.482(11) . ?
N3D C9D 1.480(9) . ?
N3D C12D 1.467(9) . ?
C1D C2D 1.537(8) . ?
C1D C3D 1.523(8) . ?
C1D C4D 1.534(7) . ?
C2D H2DA 0.9800 . ?
C2D H2DB 0.9800 . ?
C2D H2DC 0.9800 . ?
C3D H3DA 0.9800 . ?
C3D H3DB 0.9800 . ?
C3D H3DC 0.9800 . ?
C4D H4DA 0.9800 . ?
C4D H4DB 0.9800 . ?
C4D H4DC 0.9800 . ?
C5D H5DA 0.9900 . ?
C5D H5DB 0.9900 . ?
C5D C6D 1.488(12) . ?
C6D H6DA 0.9900 . ?
C6D H6DB 0.9900 . ?
C6D C7D 1.422(12) . ?
C7D H7DA 0.9900 . ?
C7D H7DB 0.9900 . ?
C7D C8D 1.425(11) . ?
C8D H8DA 0.9900 . ?
C8D H8DB 0.9900 . ?
C9D H9DA 0.9900 . ?
C9D H9DB 0.9900 . ?
C9D C10D 1.522(11) . ?
C10D H10G 0.9900 . ?
C10D H10H 0.9900 . ?
C10D C11D 1.519(11) . ?
C11D H11G 0.9900 . ?
C11D H11H 0.9900 . ?
C11D C12D 1.495(9) . ?
C12D H12G 0.9900 . ?
C12D H12H 0.9900 . ?
N1E H1E 0.8800 . ?
N1G C5G 1.51(4) . ?
N1G C8G 1.47(4) . ?
C1G C2G 1.53(2) . ?
C1G C3G 1.53(2) . ?
C1G C4G 1.53(2) . ?
C2G H2GA 0.9800 . ?
C2G H2GB 0.9800 . ?
C2G H2GC 0.9800 . ?
C3G H3GA 0.9800 . ?
C3G H3GB 0.9800 . ?
C3G H3GC 0.9800 . ?
C4G H4GA 0.9800 . ?
C4G H4GB 0.9800 . ?
C4G H4GC 0.9800 . ?
C5G H5GA 0.9900 . ?
C5G H5GB 0.9900 . ?
C5G C6G 1.36(3) . ?
C6G H6GA 0.9900 . ?
C6G H6GB 0.9900 . ?
C6G C7G 1.47(3) . ?
C7G H7GA 0.9900 . ?
C7G H7GB 0.9900 . ?
C7G C8G 1.45(4) . ?
C8G H8GA 0.9900 . ?
C8G H8GB 0.9900 . ?
C9G H9GA 0.9900 . ?
C9G H9GB 0.9900 . ?
C9G C10G 1.396(10) . ?
C10G H10I 0.9900 . ?
C10G H10J 0.9900 . ?
C10G C11G 1.395(10) . ?
C11G H11I 0.9900 . ?
C11G H11J 0.9900 . ?
C11G C12G 1.395(10) . ?
C12G H12I 0.9900 . ?
C12G H12J 0.9900 . ?
F1 C2 1.353(6) . ?
F2 C3 1.355(6) . ?
F3 C4 1.348(6) . ?
F4 C5 1.347(6) . ?
F5 C6 1.354(5) . ?
F6 C8 1.350(7) . ?
F7 C9 1.364(8) . ?
F8 C10 1.355(8) . ?
F9 C11 1.356(8) . ?
F10 C12 1.358(8) . ?
F11 C14 1.341(7) . ?
F12 C15 1.355(7) . ?
F13 C16 1.358(7) . ?
F14 C17 1.351(7) . ?
F15 C18 1.350(6) . ?
F16 C20 1.345(7) . ?
F17 C21 1.335(7) . ?
F18 C22 1.349(7) . ?
F19 C23 1.354(7) . ?
F20 C24 1.351(6) . ?
C1 C2 1.393(7) . ?
C1 C6 1.391(7) . ?
C1 B1 1.643(8) . ?
C2 C3 1.376(8) . ?
C3 C4 1.362(8) . ?
C4 C5 1.377(8) . ?
C5 C6 1.366(7) . ?
C7 C8 1.398(8) . ?
C7 C12 1.375(8) . ?
C7 B1 1.667(8) . ?
C8 C9 1.373(9) . ?
C9 C10 1.347(10) . ?
C10 C11 1.348(11) . ?
C11 C12 1.402(9) . ?
C13 C14 1.400(8) . ?
C13 C18 1.382(8) . ?
C13 B1 1.649(8) . ?
C14 C15 1.375(8) . ?
C15 C16 1.358(9) . ?
C16 C17 1.364(9) . ?
C17 C18 1.389(8) . ?
C19 C20 1.388(8) . ?
C19 C24 1.395(8) . ?
C19 B1 1.651(8) . ?
C20 C21 1.393(8) . ?
C21 C22 1.365(10) . ?
C22 C23 1.365(9) . ?
C23 C24 1.386(8) . ?

loop_
_geom_hbond_atom_site_label_D
_geom_hbond_atom_site_label_H
_geom_hbond_atom_site_label_A
_geom_hbond_distance_DH
_geom_hbond_distance_HA
_geom_hbond_distance_DA
_geom_hbond_angle_DHA
_geom_hbond_site_symmetry_A
_geom_hbond_publ_flag
C7G H7GA F14 0.99 1.82 2.50(4) 122.5 3_666 yes

loop_
_geom_torsion_atom_site_label_1
_geom_torsion_atom_site_label_2
_geom_torsion_atom_site_label_3
_geom_torsion_atom_site_label_4
_geom_torsion
_geom_torsion_site_symmetry_1
_geom_torsion_site_symmetry_2
_geom_torsion_site_symmetry_3
_geom_torsion_site_symmetry_4
_geom_torsion_publ_flag
N1F P1D N2D C5D -23.2(15) . . . . ?
N1F P1D N2D C8D 161.6(15) . . . . ?
N1F P1D N3D C9D -54.5(12) . . . . ?
N1F P1D N3D C12D 81.0(12) . . . . ?
N1F P1D C1D C2D -176.5(17) . . . . ?
N1F P1D C1D C3D -52.6(18) . . . . ?
N1F P1D C1D C4D 65.7(17) . . . . ?
P1A N2A C5A C6A 146.0(4) . . . . ?
P1A N2A C8A C7A -120.2(4) . . . . ?
P1A N3A C9A C10A -172.5(5) . . . . ?
P1A N3A C12A C11A -163.9(5) . . . . ?
N1A P1A N2A C5A -61.6(5) . . . . ?
N1A P1A N2A C8A 68.8(5) . . . . ?
N1A P1A N3A C9A -164.3(5) . . . . ?
N1A P1A N3A C12A 20.9(6) . . . . ?
N1A P1A C1A C2A -78.1(4) . . . . ?
N1A P1A C1A C3A 38.9(5) . . . . ?
N1A P1A C1A C4A 162.9(4) . . . . ?
N2A P1A N3A C9A -38.6(6) . . . . ?
N2A P1A N3A C12A 146.6(5) . . . . ?
N2A P1A C1A C2A 154.1(4) . . . . ?
N2A P1A C1A C3A -88.9(4) . . . . ?
N2A P1A C1A C4A 35.1(4) . . . . ?
N2A C5A C6A C7A -32.0(7) . . . . ?
N3A P1A N2A C5A 176.9(4) . . . . ?
N3A P1A N2A C8A -52.7(4) . . . . ?
N3A P1A C1A C2A 43.2(4) . . . . ?
N3A P1A C1A C3A 160.1(4) . . . . ?
N3A P1A C1A C4A -75.8(4) . . . . ?
N3A C9A C10A C11A -24.6(7) . . . . ?
C1A P1A N2A C5A 61.9(5) . . . . ?
C1A P1A N2A C8A -167.6(4) . . . . ?
C1A P1A N3A C9A 74.9(6) . . . . ?
C1A P1A N3A C12A -99.9(5) . . . . ?
C5A N2A C8A C7A 14.2(6) . . . . ?
C5A C6A C7A C8A 39.9(7) . . . . ?
C6A C7A C8A N2A -33.3(6) . . . . ?
C8A N2A C5A C6A 11.0(7) . . . . ?
C9A N3A C12A C11A 20.6(8) . . . . ?
C9A C10A C11A C12A 37.6(7) . . . . ?
C10A C11A C12A N3A -35.1(7) . . . . ?
C12A N3A C9A C10A 2.7(8) . . . . ?
P1B N2B C5B C6B -162.9(6) . . . . ?
P1B N2B C8B C7B 140.0(6) . . . . ?
P1B N2B C9G C10G 174(3) . . . . ?
P1B N2B C12G C11G -168(6) . . . . ?
P1B N1G C5G C6G 161(3) . . . . ?
P1B N1G C8G C7G -162(3) . . . . ?
N1B P1B N2B C5B 70.9(6) . . . . ?
N1B P1B N2B C8B -67.8(6) . . . . ?
N1B P1B N2B C9G -170(5) . . . . ?
N1B P1B N2B C12G -22(2) . . . . ?
N1B P1B C1B C2B -173.5(8) . . . . ?
N1B P1B C1B C3B -56.3(10) . . . . ?
N1B P1B C1B C4B 66.7(8) . . . . ?
N1B P1B N3BA C9B 171.4(8) . . . . ?
N1B P1B N3BA C12B 5.2(9) . . . . ?
N1B P1B N1G C5G 12(3) . . . . ?
N1B P1B N1G C8G 163(3) . . . . ?
N1B P1B C1G C2G -166(2) . . . . ?
N1B P1B C1G C3G -54(4) . . . . ?
N1B P1B C1G C4G 67(4) . . . . ?
N2B P1B N1B U1 -117.3(10) . . . . ?
N2B P1B C1B C2B -43.5(10) . . . . ?
N2B P1B C1B C3B 73.7(8) . . . . ?
N2B P1B C1B C4B -163.2(6) . . . . ?
N2B P1B N3BA C9B 44.8(9) . . . . ?
N2B P1B N3BA C12B -121.4(7) . . . . ?
N2B P1B N1G C5G 134(2) . . . . ?
N2B P1B N1G C8G -74(3) . . . . ?
N2B P1B C1G C2G 66(3) . . . . ?
N2B P1B C1G C3G 179(3) . . . . ?
N2B P1B C1G C4G -61(3) . . . . ?
N2B C5B C6B C7B 38.1(11) . . . . ?
N2B C9G C10G C11G -45(6) . . . . ?
C1B P1B N1B U1 7.1(12) . . . . ?
C1B P1B N2B C5B -56.3(7) . . . . ?
C1B P1B N2B C8B 165.0(6) . . . . ?
C1B P1B N3BA C9B -67.1(10) . . . . ?
C1B P1B N3BA C12B 126.7(8) . . . . ?
C5B N2B C8B C7B -1.7(9) . . . . ?
C5B C6B C7B C8B -38.8(11) . . . . ?
C6B C7B C8B N2B 25.6(11) . . . . ?
C8B N2B C5B C6B -22.3(9) . . . . ?
C9B C10B C11B C12B 40.2(9) . . . . ?
C10B C9B N3BA P1B -148.3(7) . . . . ?
C10B C9B N3BA C12B 19.0(10) . . . . ?
C10B C11B C12B N3BA -28.5(10) . . . . ?
C11B C12B N3BA P1B 174.3(6) . . . . ?
C11B C12B N3BA C9B 5.9(11) . . . . ?
N3BA P1B N1B U1 124.0(10) . . . . ?
N3BA P1B N2B C5B -166.7(6) . . . . ?
N3BA P1B N2B C8B 54.6(6) . . . . ?
N3BA P1B C1B C2B 66.2(11) . . . . ?
N3BA P1B C1B C3B -176.6(8) . . . . ?
N3BA P1B C1B C4B -53.6(8) . . . . ?
N3BA C9B C10B C11B -35.9(8) . . . . ?
P1C N2C C5C C6C 156.4(6) . . . . ?
P1C N2C C8C C7C -135.5(7) . . . . ?
P1C N3C C9C C10C 147.4(6) . . . . ?
P1C N3C C12C C11C -171.7(5) . . . . ?
N1C P1C N2C C5C -64.3(11) . . . . ?
N1C P1C N2C C8C 72.4(10) . . . . ?
N1C P1C N3C C9C -163.0(8) . . . . ?
N1C P1C N3C C12C 3.6(9) . . . . ?
N1C P1C C1C C2C 156.8(8) . . . . ?
N1C P1C C1C C3C -84.8(8) . . . . ?
N1C P1C C1C C4C 31.0(9) . . . . ?
N2C P1C N3C C9C -46.9(7) . . . . ?
N2C P1C N3C C12C 119.7(6) . . . . ?
N2C P1C C1C C2C 39.2(6) . . . . ?
N2C P1C C1C C3C 157.6(5) . . . . ?
N2C P1C C1C C4C -86.6(6) . . . . ?
N2C P1C N1E U1 -2(3) . . . . ?
N2C C5C C6C C7C -33.1(9) . . . . ?
N3C P1C N2C C5C 172.3(6) . . . . ?
N3C P1C N2C C8C -51.0(6) . . . . ?
N3C P1C C1C C2C -70.8(6) . . . . ?
N3C P1C C1C C3C 47.6(5) . . . . ?
N3C P1C C1C C4C 163.4(5) . . . . ?
N3C P1C N1E U1 118(2) . . . . ?
N3C C9C C10C C11C 37.5(8) . . . . ?
C1C P1C N2C C5C 59.0(6) . . . . ?
C1C P1C N2C C8C -164.2(5) . . . . ?
C1C P1C N3C C9C 65.5(6) . . . . ?
C1C P1C N3C C12C -127.9(6) . . . . ?
C1C P1C N1E U1 -129(2) . . . . ?
C5C N2C C8C C7C 6.3(10) . . . . ?
C5C C6C C7C C8C 37.2(10) . . . . ?
C6C C7C C8C N2C -26.7(10) . . . . ?
C8C N2C C5C C6C 16.5(9) . . . . ?
C9C N3C C12C C11C -3.8(8) . . . . ?
C9C C10C C11C C12C -40.8(9) . . . . ?
C10C C11C C12C N3C 27.5(9) . . . . ?
C12C N3C C9C C10C -20.6(9) . . . . ?
P1D N2D C5D C6D -177.6(7) . . . . ?
P1D N2D C8D C7D 178.7(7) . . . . ?
P1D N3D C9D C10D 126.7(6) . . . . ?
P1D N3D C12D C11D -150.8(5) . . . . ?
N1D P1D N2D C5D -12.4(10) . . . . ?
N1D P1D N2D C8D 172.4(10) . . . . ?
N1D P1D N3D C9D -72.9(8) . . . . ?
N1D P1D N3D C12D 62.6(8) . . . . ?
N1D P1D C1D C2D -169.5(8) . . . . ?
N1D P1D C1D C3D -45.5(9) . . . . ?
N1D P1D C1D C4D 72.7(8) . . . . ?
N2D P1D N1D U1 -34(2) . . . . ?
N2D P1D N3D C9D 53.7(6) . . . . ?
N2D P1D N3D C12D -170.8(5) . . . . ?
N2D P1D C1D C2D 66.6(5) . . . . ?
N2D P1D C1D C3D -169.4(5) . . . . ?
N2D P1D C1D C4D -51.2(5) . . . . ?
N2D C5D C6D C7D -0.3(13) . . . . ?
N3D P1D N1D U1 86.0(19) . . . . ?
N3D P1D N2D C5D -140.7(7) . . . . ?
N3D P1D N2D C8D 44.1(8) . . . . ?
N3D P1D C1D C2D -43.4(5) . . . . ?
N3D P1D C1D C3D 80.5(5) . . . . ?
N3D P1D C1D C4D -161.2(4) . . . . ?
N3D C9D C10D C11D 33.4(8) . . . . ?
C1D P1D N1D U1 -154.6(16) . . . . ?
C1D P1D N2D C5D 106.5(7) . . . . ?
C1D P1D N2D C8D -68.7(8) . . . . ?
C1D P1D N3D C9D 167.9(5) . . . . ?
C1D P1D N3D C12D -56.6(6) . . . . ?
C5D N2D C8D C7D 3.0(12) . . . . ?
C5D C6D C7D C8D 2.4(15) . . . . ?
C6D C7D C8D N2D -3.3(14) . . . . ?
C8D N2D C5D C6D -1.7(11) . . . . ?
C9D N3D C12D C11D -12.5(9) . . . . ?
C9D C10D C11D C12D -40.9(9) . . . . ?
C10D C11D C12D N3D 32.9(9) . . . . ?
C12D N3D C9D C10D -13.2(8) . . . . ?
N1E P1C N2C C5C -68.2(15) . . . . ?
N1E P1C N2C C8C 68.6(15) . . . . ?
N1E P1C N3C C9C 177.2(9) . . . . ?
N1E P1C N3C C12C -16.2(10) . . . . ?
N1E P1C C1C C2C 179.1(11) . . . . ?
N1E P1C C1C C3C -62.5(11) . . . . ?
N1E P1C C1C C4C 53.3(11) . . . . ?
N1G P1B N1B U1 -8.5(19) . . . . ?
N1G P1B N2B C9G 72(6) . . . . ?
N1G P1B N2B C12G -140(3) . . . . ?
N1G P1B C1G C2G -36(3) . . . . ?
N1G P1B C1G C3G 76(4) . . . . ?
N1G P1B C1G C4G -163(3) . . . . ?
N1G C5G C6G C7G 1.2(19) . . . . ?
C1G P1B N1B U1 122.7(17) . . . . ?
C1G P1B N2B C9G -44(6) . . . . ?
C1G P1B N2B C12G 104(3) . . . . ?
C1G P1B N1G C5G -119(3) . . . . ?
C1G P1B N1G C8G 32(4) . . . . ?
C5G N1G C8G C7G -6(3) . . . . ?
C5G C6G C7G C8G -5(3) . . . . ?
C6G C7G C8G N1G 7(4) . . . . ?
C8G N1G C5G C6G 3.2(18) . . . . ?
C9G N2B C12G C11G 1(6) . . . . ?
C9G C10G C11G C12G 39(7) . . . . ?
C10G C11G C12G N2B -25(8) . . . . ?
C12G N2B C9G C10G 25(4) . . . . ?
F1 C2 C3 F2 1.1(8) . . . . ?
F1 C2 C3 C4 -178.0(5) . . . . ?
F2 C3 C4 F3 -0.4(9) . . . . ?
F2 C3 C4 C5 179.7(5) . . . . ?
F3 C4 C5 F4 -0.7(9) . . . . ?
F3 C4 C5 C6 179.3(5) . . . . ?
F4 C5 C6 F5 3.7(8) . . . . ?
F4 C5 C6 C1 -177.3(5) . . . . ?
F6 C8 C9 F7 0.5(8) . . . . ?
F6 C8 C9 C10 -178.8(5) . . . . ?
F7 C9 C10 F8 0.8(9) . . . . ?
F7 C9 C10 C11 -179.2(6) . . . . ?
F8 C10 C11 F9 -0.3(9) . . . . ?
F8 C10 C11 C12 179.8(5) . . . . ?
F9 C11 C12 F10 -1.0(8) . . . . ?
F9 C11 C12 C7 178.8(5) . . . . ?
F11 C14 C15 F12 -0.4(8) . . . . ?
F11 C14 C15 C16 179.1(5) . . . . ?
F12 C15 C16 F13 0.0(8) . . . . ?
F12 C15 C16 C17 179.7(5) . . . . ?
F13 C16 C17 F14 0.4(8) . . . . ?
F13 C16 C17 C18 179.8(5) . . . . ?
F14 C17 C18 F15 0.0(7) . . . . ?
F14 C17 C18 C13 -179.0(5) . . . . ?
F16 C20 C21 F17 1.7(8) . . . . ?
F16 C20 C21 C22 -178.4(5) . . . . ?
F17 C21 C22 F18 0.5(9) . . . . ?
F17 C21 C22 C23 179.7(6) . . . . ?
F18 C22 C23 F19 -1.3(9) . . . . ?
F18 C22 C23 C24 179.3(5) . . . . ?
F19 C23 C24 F20 -0.5(8) . . . . ?
F19 C23 C24 C19 -179.7(5) . . . . ?
C1 C2 C3 F2 -179.3(5) . . . . ?
C1 C2 C3 C4 1.6(10) . . . . ?
C2 C1 C6 F5 176.7(5) . . . . ?
C2 C1 C6 C5 -2.3(8) . . . . ?
C2 C1 B1 C7 -101.1(6) . . . . ?
C2 C1 B1 C13 137.1(5) . . . . ?
C2 C1 B1 C19 20.7(8) . . . . ?
C2 C3 C4 F3 178.7(5) . . . . ?
C2 C3 C4 C5 -1.1(10) . . . . ?
C3 C4 C5 F4 179.2(5) . . . . ?
C3 C4 C5 C6 -0.9(9) . . . . ?
C4 C5 C6 F5 -176.3(5) . . . . ?
C4 C5 C6 C1 2.8(9) . . . . ?
C6 C1 C2 F1 179.7(5) . . . . ?
C6 C1 C2 C3 0.1(8) . . . . ?
C6 C1 B1 C7 70.4(6) . . . . ?
C6 C1 B1 C13 -51.4(7) . . . . ?
C6 C1 B1 C19 -167.8(5) . . . . ?
C7 C8 C9 F7 -179.2(5) . . . . ?
C7 C8 C9 C10 1.6(9) . . . . ?
C8 C7 C12 F10 -177.6(5) . . . . ?
C8 C7 C12 C11 2.6(8) . . . . ?
C8 C7 B1 C1 67.8(6) . . . . ?
C8 C7 B1 C13 -169.0(5) . . . . ?
C8 C7 B1 C19 -54.7(7) . . . . ?
C8 C9 C10 F8 -179.9(5) . . . . ?
C8 C9 C10 C11 0.1(10) . . . . ?
C9 C10 C11 F9 179.7(5) . . . . ?
C9 C10 C11 C12 -0.3(10) . . . . ?
C10 C11 C12 F10 178.9(5) . . . . ?
C10 C11 C12 C7 -1.2(9) . . . . ?
C12 C7 C8 F6 177.5(5) . . . . ?
C12 C7 C8 C9 -2.8(8) . . . . ?
C12 C7 B1 C1 -105.6(6) . . . . ?
C12 C7 B1 C13 17.6(8) . . . . ?
C12 C7 B1 C19 131.9(6) . . . . ?
C13 C14 C15 F12 178.3(5) . . . . ?
C13 C14 C15 C16 -2.2(9) . . . . ?
C14 C13 C18 F15 177.8(4) . . . . ?
C14 C13 C18 C17 -3.2(7) . . . . ?
C14 C13 B1 C1 168.8(4) . . . . ?
C14 C13 B1 C7 53.7(6) . . . . ?
C14 C13 B1 C19 -67.6(6) . . . . ?
C14 C15 C16 F13 -179.5(5) . . . . ?
C14 C15 C16 C17 0.2(9) . . . . ?
C15 C16 C17 F14 -179.3(5) . . . . ?
C15 C16 C17 C18 0.1(9) . . . . ?
C16 C17 C18 F15 -179.4(5) . . . . ?
C16 C17 C18 C13 1.5(8) . . . . ?
C18 C13 C14 F11 -177.8(4) . . . . ?
C18 C13 C14 C15 3.5(8) . . . . ?
C18 C13 B1 C1 -18.6(8) . . . . ?
C18 C13 B1 C7 -133.7(5) . . . . ?
C18 C13 B1 C19 105.0(6) . . . . ?
C19 C20 C21 F17 -179.2(5) . . . . ?
C19 C20 C21 C22 0.7(10) . . . . ?
C20 C19 C24 F20 -178.5(5) . . . . ?
C20 C19 C24 C23 0.7(8) . . . . ?
C20 C19 B1 C1 -130.8(6) . . . . ?
C20 C19 B1 C7 -16.0(8) . . . . ?
C20 C19 B1 C13 105.2(6) . . . . ?
C20 C21 C22 F18 -179.5(5) . . . . ?
C20 C21 C22 C23 -0.2(9) . . . . ?
C21 C22 C23 F19 179.4(5) . . . . ?
C21 C22 C23 C24 0.0(9) . . . . ?
C22 C23 C24 F20 178.9(5) . . . . ?
C22 C23 C24 C19 -0.3(9) . . . . ?
C24 C19 C20 F16 178.1(5) . . . . ?
C24 C19 C20 C21 -0.9(8) . . . . ?
C24 C19 B1 C1 56.9(7) . . . . ?
C24 C19 B1 C7 171.7(5) . . . . ?
C24 C19 B1 C13 -67.1(6) . . . . ?
B1 C1 C2 F1 -8.3(9) . . . . ?
B1 C1 C2 C3 172.1(5) . . . . ?
B1 C1 C6 F5 4.2(8) . . . . ?
B1 C1 C6 C5 -174.9(5) . . . . ?
B1 C7 C8 F6 3.3(8) . . . . ?
B1 C7 C8 C9 -177.0(5) . . . . ?
B1 C7 C12 F10 -3.9(9) . . . . ?
B1 C7 C12 C11 176.3(5) . . . . ?
B1 C13 C14 F11 -4.2(7) . . . . ?
B1 C13 C14 C15 177.1(5) . . . . ?
B1 C13 C18 F15 4.9(8) . . . . ?
B1 C13 C18 C17 -176.1(5) . . . . ?
B1 C19 C20 F16 5.5(9) . . . . ?
B1 C19 C20 C21 -173.5(6) . . . . ?
B1 C19 C24 F20 -5.1(7) . . . . ?
B1 C19 C24 C23 174.0(5) . . . . ?
